data_1517271
loop_
_publ_author_name
'Cullen, William'
'Turega, Simon'
'Hunter, Christopher A.'
'Ward, Michael D.'

_publ_section_title
;
 pH-dependent binding of guests in the cavity of a polyhedral coordination
 cage: reversible uptake and release of drug molecules
;
_journal_issue 1
_journal_name_full 'Chem. Sci.'
_journal_page_first 625
_journal_paper_doi 10.1039/C4SC02090A
_journal_volume 6
_journal_year 2015
_chemical_formula_moiety 'C360 H300 Co8 N72 O24, C11 H15 O2, 8(B F4)'
_chemical_formula_sum 'C371 H328 B16 Co8 F64 N72 O26'
_chemical_formula_weight 8071.43
_chemical_name_systematic
;
 ?
;
_space_group_crystal_system monoclinic
_space_group_IT_number 15
_space_group_name_Hall '-C 2yc'
_space_group_name_H-M_alt 'C 1 2/c 1'
_symmetry_space_group_name_Hall '-C 2yc'
_symmetry_space_group_name_H-M 'C 1 2/c 1'
_atom_sites_solution_hydrogens geom
_audit_creation_method SHELXL-2013
_cell_angle_alpha 90
_cell_angle_beta 107.152(8)
_cell_angle_gamma 90
_cell_formula_units_Z 4
_cell_length_a 27.3936(7)
_cell_length_b 39.1227(10)
_cell_length_c 41.964(3)
_cell_measurement_reflns_used 69977
_cell_measurement_temperature 100(2)
_cell_measurement_theta_max 27.6
_cell_measurement_theta_min 3.0
_cell_volume 42973(4)
_computing_cell_refinement 'CrystalClear-SM Expert 3.1 b27 (Rigaku, 20112)'
_computing_data_collection 'CrystalClear-SM Expert 3.1 b27 (Rigaku, 20112)'
_computing_data_reduction 'CrystalClear-SM Expert 3.1 b27 (Rigaku, 20112)'
_computing_molecular_graphics 'Bruker SHELXTL'
_computing_publication_material 'Bruker SHELXTL'
_computing_structure_refinement 'SHELXL-2013 (Sheldrick, 2013)'
_computing_structure_solution SHELXS-86
_diffrn_ambient_temperature 100(2)
_diffrn_measured_fraction_theta_full 0.998
_diffrn_measured_fraction_theta_max 0.997
_diffrn_measurement_device_type 'AFC12 (Right): Kappa 3 circle'
_diffrn_measurement_method 'profile data from \w-scans'
_diffrn_radiation_type MoK\a
_diffrn_radiation_wavelength 0.71075
_diffrn_reflns_av_R_equivalents 0.0522
_diffrn_reflns_av_unetI/netI 0.0755
_diffrn_reflns_Laue_measured_fraction_full 0.998
_diffrn_reflns_Laue_measured_fraction_max 0.997
_diffrn_reflns_limit_h_max 32
_diffrn_reflns_limit_h_min -35
_diffrn_reflns_limit_k_max 50
_diffrn_reflns_limit_k_min -50
_diffrn_reflns_limit_l_max 45
_diffrn_reflns_limit_l_min -54
_diffrn_reflns_number 147295
_diffrn_reflns_point_group_measured_fraction_full 0.998
_diffrn_reflns_point_group_measured_fraction_max 0.997
_diffrn_reflns_theta_full 25.242
_diffrn_reflns_theta_max 27.485
_diffrn_reflns_theta_min 3.001
_diffrn_source 'rotating anode'
_exptl_absorpt_coefficient_mu 0.393
_exptl_absorpt_correction_T_max 1.000
_exptl_absorpt_correction_T_min 0.542
_exptl_absorpt_correction_type multi-scan
_exptl_absorpt_process_details sadabs
_exptl_crystal_colour yellow
_exptl_crystal_density_diffrn 1.248
_exptl_crystal_density_method 'not measured'
_exptl_crystal_description block
_exptl_crystal_F_000 16552
_exptl_crystal_size_max 0.23
_exptl_crystal_size_mid 0.18
_exptl_crystal_size_min 0.1
_refine_diff_density_max 1.923
_refine_diff_density_min -1.110
_refine_diff_density_rms 0.135
_refine_ls_extinction_method none
_refine_ls_goodness_of_fit_ref 1.437
_refine_ls_hydrogen_treatment constr
_refine_ls_matrix_type full
_refine_ls_number_parameters 1889
_refine_ls_number_reflns 49124
_refine_ls_number_restraints 2560
_refine_ls_restrained_S_all 1.490
_refine_ls_R_factor_all 0.2260
_refine_ls_R_factor_gt 0.1630
_refine_ls_shift/su_max 0.000
_refine_ls_shift/su_mean 0.000
_refine_ls_structure_factor_coef Fsqd
_refine_ls_weighting_details 'w=1/[\s^2^(Fo^2^)+(0.2000P)^2^] where P=(Fo^2^+2Fc^2^)/3'
_refine_ls_weighting_scheme calc
_refine_ls_wR_factor_gt 0.4367
_refine_ls_wR_factor_ref 0.4692
_reflns_Friedel_coverage 0.000
_reflns_number_gt 20908
_reflns_number_total 49124
_reflns_threshold_expression 'I > 2\s(I)'
_cod_data_source_file c4sc02090a2.cif
_cod_data_source_block 2014ncs0166
_cod_depositor_comments 'Adding full bibliography for 1517271.cif.'
_cod_database_code 1517271
_shelx_space_group_comment
;
The symmetry employed for this shelxl refinement is uniquely defined
by the following loop, which should always be used as a source of
symmetry information in preference to the above space-group names.
They are only intended as comments.
;
_shelxl_version_number 2013-4

loop_
_space_group_symop_operation_xyz
'x, y, z'
'-x, y, -z+1/2'
'x+1/2, y+1/2, z'
'-x+1/2, y+1/2, -z+1/2'
'-x, -y, -z'
'x, -y, z-1/2'
'-x+1/2, -y+1/2, -z'
'x+1/2, -y+1/2, z-1/2'

loop_
_atom_site_label
_atom_site_type_symbol
_atom_site_fract_x
_atom_site_fract_y
_atom_site_fract_z
_atom_site_U_iso_or_equiv
_atom_site_adp_type
_atom_site_occupancy
_atom_site_site_symmetry_order
_atom_site_calc_flag
_atom_site_refinement_flags_posn
_atom_site_refinement_flags_adp
_atom_site_refinement_flags_occupancy
_atom_site_disorder_assembly
_atom_site_disorder_group
Co1 Co 0.59166(3) 0.25851(2) 0.04190(2) 0.0633(3) Uani 1 1 d . . . . .
Co2 Co 0.40362(4) 0.03717(2) 0.12494(3) 0.0808(3) Uani 1 1 d . . . . .
Co3 Co 0.31994(4) 0.25750(3) -0.21594(3) 0.0978(4) Uani 1 1 d . . . . .
Co4 Co 0.12084(5) 0.03664(3) -0.13055(3) 0.0999(4) Uani 1 1 d . . . . .
N11A N 0.27265(15) 0.29860(9) -0.23927(10) 0.0861(11) Uani 1 1 d G U . . .
C12A C 0.22676(17) 0.29545(9) -0.26451(11) 0.0870(12) Uani 1 1 d G U . . .
H12A H 0.2151 0.2740 -0.2728 0.104 Uiso 1 1 calc R U . . .
C13A C 0.19834(14) 0.32441(11) -0.27732(10) 0.0868(12) Uani 1 1 d G U . . .
H13A H 0.1676 0.3223 -0.2942 0.104 Uiso 1 1 calc R U . . .
C14A C 0.21581(16) 0.35652(9) -0.26488(11) 0.0841(11) Uani 1 1 d DG U . . .
C15A C 0.26170(17) 0.35967(9) -0.23964(11) 0.0865(12) Uani 1 1 d G U . . .
H15A H 0.2734 0.3812 -0.2313 0.104 Uiso 1 1 calc R U . . .
C16A C 0.29012(14) 0.33071(11) -0.22684(10) 0.0894(11) Uani 1 1 d G U . . .
C17A C 0.1849(3) 0.38814(18) -0.27738(17) 0.0886(13) Uani 1 1 d D U . . .
H17A H 0.1722 0.3973 -0.2599 0.106 Uiso 1 1 calc R U . . .
H17B H 0.2067 0.4053 -0.2829 0.106 Uiso 1 1 calc R U . . .
O18A O 0.1446(2) 0.38135(14) -0.30503(14) 0.1172(17) Uani 1 1 d D U . . .
N21A N 0.40848(16) 0.30821(12) -0.16928(12) 0.1031(11) Uani 1 1 d G U . . .
N22A N 0.36003(18) 0.30016(10) -0.19185(12) 0.0994(12) Uani 1 1 d G U . . .
C23A C 0.33529(16) 0.33132(13) -0.20456(13) 0.0980(12) Uani 1 1 d G U . . .
C24A C 0.3684(2) 0.35862(10) -0.18985(15) 0.1063(14) Uani 1 1 d G U . . .
H24A H 0.3617 0.3818 -0.1938 0.128 Uiso 1 1 calc R U . . .
C25A C 0.41368(18) 0.34434(12) -0.16804(13) 0.1084(14) Uani 1 1 d G U . . .
H25A H 0.4418 0.3565 -0.1552 0.130 Uiso 1 1 calc R U . . .
C26A C 0.4419(3) 0.2856(2) -0.14939(19) 0.0968(12) Uani 1 1 d . U . . .
H26A H 0.4757 0.2956 -0.1437 0.116 Uiso 1 1 calc R U . . .
H26B H 0.4425 0.2652 -0.1624 0.116 Uiso 1 1 calc R U . . .
N31A N 0.64586(16) 0.22677(11) 0.07771(11) 0.0933(11) Uani 1 1 d G U . . .
C32A C 0.68739(19) 0.23886(10) 0.10300(13) 0.1038(14) Uani 1 1 d G U . . .
H32A H 0.6931 0.2623 0.1058 0.125 Uiso 1 1 calc R U . . .
C33A C 0.72041(18) 0.21599(15) 0.12412(12) 0.1146(15) Uani 1 1 d G U . . .
H33A H 0.7482 0.2241 0.1410 0.137 Uiso 1 1 calc R U . . .
C34A C 0.7119(2) 0.18102(13) 0.11996(13) 0.1209(14) Uani 1 1 d DG U . . .
C35A C 0.6704(2) 0.16893(9) 0.09467(14) 0.1075(14) Uani 1 1 d G U . . .
H35A H 0.6647 0.1455 0.0919 0.129 Uiso 1 1 calc R U . . .
C36A C 0.63735(16) 0.19181(12) 0.07354(11) 0.0933(11) Uani 1 1 d G U . . .
C37A C 0.7503(4) 0.1587(3) 0.1473(2) 0.1404(19) Uani 1 1 d D U . . .
H37A H 0.7848 0.1678 0.1536 0.168 Uiso 1 1 calc R U . . .
H37B H 0.7391 0.1554 0.1670 0.168 Uiso 1 1 calc R U . . .
O38A O 0.7455(4) 0.1302(2) 0.1287(2) 0.185(3) Uani 1 1 d D U . . .
N41A N 0.51827(14) 0.19237(10) 0.00944(9) 0.0790(9) Uani 1 1 d G U . . .
N42A N 0.56091(16) 0.20886(7) 0.03182(10) 0.0761(10) Uani 1 1 d G U . . .
C43A C 0.59496(14) 0.18321(11) 0.04943(10) 0.0830(10) Uani 1 1 d G U . . .
C44A C 0.57336(18) 0.15087(8) 0.03792(12) 0.0863(11) Uani 1 1 d G U . . .
H44A H 0.5877 0.1297 0.0453 0.104 Uiso 1 1 calc R U . . .
C45A C 0.52596(17) 0.15652(9) 0.01321(11) 0.0840(11) Uani 1 1 d G U . . .
H45A H 0.5038 0.1397 0.0015 0.101 Uiso 1 1 calc R U . . .
C46A C 0.4792(3) 0.21059(16) -0.01154(16) 0.0763(10) Uani 1 1 d . U . . .
H46A H 0.4750 0.2318 -0.0006 0.092 Uiso 1 1 calc R U . . .
H46B H 0.4479 0.1976 -0.0154 0.092 Uiso 1 1 calc R U . . .
C51A C 0.43183(13) 0.27475(9) -0.11760(8) 0.0897(10) Uani 1 1 d G U . . .
C52A C 0.39207(13) 0.28991(9) -0.10845(10) 0.0926(12) Uani 1 1 d G U . . .
H52A H 0.3709 0.3057 -0.1225 0.111 Uiso 1 1 calc R U . . .
C53A C 0.38394(12) 0.28148(10) -0.07824(10) 0.0897(12) Uani 1 1 d G U . . .
H53A H 0.3573 0.2916 -0.0721 0.108 Uiso 1 1 calc R U . . .
C54A C 0.41557(13) 0.25788(9) -0.05718(8) 0.0822(11) Uani 1 1 d G U . . .
H54A H 0.4101 0.2522 -0.0370 0.099 Uiso 1 1 calc R U . . .
C55A C 0.45533(10) 0.24272(7) -0.06633(6) 0.0782(9) Uani 1 1 d G U . . .
C56A C 0.46346(10) 0.25116(7) -0.09654(6) 0.0806(10) Uani 1 1 d G U . . .
C57A C 0.50322(13) 0.23600(9) -0.10569(8) 0.0789(11) Uani 1 1 d G U . . .
H57A H 0.5087 0.2416 -0.1259 0.095 Uiso 1 1 calc R U . . .
C58A C 0.53485(12) 0.21240(9) -0.08463(9) 0.0787(11) Uani 1 1 d G U . . .
H58A H 0.5614 0.2023 -0.0908 0.094 Uiso 1 1 calc R U . . .
C59A C 0.52672(12) 0.20397(9) -0.05442(9) 0.0757(10) Uani 1 1 d G U . . .
H59A H 0.5479 0.1882 -0.0403 0.091 Uiso 1 1 calc R U . . .
C60A C 0.48696(13) 0.21913(9) -0.04527(7) 0.0751(9) Uani 1 1 d G U . . .
N11B N 0.63309(15) 0.30301(10) 0.06234(11) 0.0919(11) Uani 1 1 d G U . . .
C12B C 0.67243(18) 0.31676(12) 0.05172(11) 0.1031(13) Uani 1 1 d G U . . .
H12B H 0.6785 0.3085 0.0325 0.124 Uiso 1 1 calc R U . . .
C13B C 0.70262(17) 0.34281(13) 0.06989(14) 0.1158(15) Uani 1 1 d G U . . .
H13B H 0.7289 0.3520 0.0628 0.139 Uiso 1 1 calc R U . . .
C14B C 0.6935(2) 0.35511(12) 0.09867(13) 0.1211(14) Uani 1 1 d DG U . . .
C15B C 0.6541(2) 0.34137(13) 0.10929(11) 0.1087(14) Uani 1 1 d G U . . .
H15B H 0.6480 0.3496 0.1286 0.130 Uiso 1 1 calc R U . . .
C16B C 0.62395(16) 0.31532(12) 0.09113(12) 0.0913(11) Uani 1 1 d G U . . .
C17B C 0.7252(4) 0.3830(2) 0.1203(3) 0.1413(18) Uani 1 1 d D U . . .
H17C H 0.7027 0.4017 0.1217 0.170 Uiso 1 1 calc R U . . .
H17D H 0.7396 0.3740 0.1426 0.170 Uiso 1 1 calc R U . . .
O18B O 0.7622(3) 0.3951(2) 0.1101(2) 0.180(3) Uani 1 1 d D U . . .
H18B H 0.7789 0.4087 0.1239 0.270 Uiso 1 1 calc R U . . .
N21B N 0.52114(13) 0.26274(8) 0.09414(9) 0.0673(8) Uani 1 1 d G U . . .
N22B N 0.55995(14) 0.27367(9) 0.08027(8) 0.0668(9) Uani 1 1 d G U . . .
C23B C 0.58780(14) 0.30034(10) 0.10063(11) 0.0767(10) Uani 1 1 d G U . . .
C24B C 0.56620(17) 0.30591(10) 0.12708(9) 0.0769(11) Uani 1 1 d G U . . .
H24B H 0.5771 0.3220 0.1440 0.092 Uiso 1 1 calc R U . . .
C25B C 0.52501(16) 0.28267(10) 0.12307(9) 0.0732(10) Uani 1 1 d G U . . .
H25B H 0.5042 0.2808 0.1369 0.088 Uiso 1 1 calc R U . . .
C26B C 0.4913(2) 0.23508(13) 0.08272(14) 0.0631(9) Uani 1 1 d . U . . .
H26C H 0.4837 0.2344 0.0586 0.076 Uiso 1 1 calc R U . . .
H26D H 0.4592 0.2382 0.0877 0.076 Uiso 1 1 calc R U . . .
N31B N 0.35863(15) 0.00017(9) 0.09206(10) 0.0851(10) Uani 1 1 d G U . . .
C32B C 0.31717(16) -0.01693(11) 0.09728(10) 0.0906(12) Uani 1 1 d G U . . .
H32B H 0.3080 -0.0129 0.1166 0.109 Uiso 1 1 calc R U . . .
C33B C 0.28946(14) -0.04002(11) 0.07364(13) 0.0943(12) Uani 1 1 d G U . . .
H33B H 0.2617 -0.0515 0.0771 0.113 Uiso 1 1 calc R U . . .
C34B C 0.30321(17) -0.04601(10) 0.04479(11) 0.0939(11) Uani 1 1 d DG U . . .
C35B C 0.34467(18) -0.02891(11) 0.03957(10) 0.0879(12) Uani 1 1 d G U . . .
H35B H 0.3539 -0.0329 0.0203 0.106 Uiso 1 1 calc R U . . .
C36B C 0.37238(14) -0.00582(10) 0.06320(11) 0.0832(10) Uani 1 1 d G U . . .
C37B C 0.2737(3) -0.07018(18) 0.0178(2) 0.1033(14) Uani 1 1 d D U . . .
H37C H 0.2517 -0.0569 -0.0003 0.124 Uiso 1 1 calc R U . . .
H37D H 0.2977 -0.0826 0.0091 0.124 Uiso 1 1 calc R U . . .
O38B O 0.2444(2) -0.09333(15) 0.02884(16) 0.1257(18) Uani 1 1 d D U . . .
H38B H 0.2226 -0.0831 0.0350 0.189 Uiso 1 1 calc R U . . .
N41B N 0.48050(14) 0.04749(9) 0.07657(10) 0.0787(9) Uani 1 1 d G U . . .
N42B N 0.43594(15) 0.03532(9) 0.08360(10) 0.0795(10) Uani 1 1 d G U . . .
C43B C 0.41232(14) 0.01082(10) 0.05889(12) 0.0799(10) Uani 1 1 d G U . . .
C44B C 0.44230(18) 0.00785(10) 0.03659(10) 0.0812(11) Uani 1 1 d G U . . .
H44B H 0.4355 -0.0064 0.0181 0.097 Uiso 1 1 calc R U . . .
C45B C 0.48443(15) 0.03051(11) 0.04752(11) 0.0816(11) Uani 1 1 d G U . . .
H45B H 0.5101 0.0337 0.0374 0.098 Uiso 1 1 calc R U . . .
C46B C 0.5096(3) 0.07527(14) 0.09283(18) 0.0771(11) Uani 1 1 d . U . . .
H46C H 0.5434 0.0739 0.0899 0.093 Uiso 1 1 calc R U . . .
H46D H 0.5135 0.0736 0.1165 0.093 Uiso 1 1 calc R U . . .
C51B C 0.51297(11) 0.20119(5) 0.09631(7) 0.0618(9) Uani 1 1 d G U . . .
C52B C 0.55895(11) 0.19993(7) 0.12169(7) 0.0674(10) Uani 1 1 d G U . . .
H52B H 0.5751 0.2201 0.1309 0.081 Uiso 1 1 calc R U . . .
C53B C 0.58084(10) 0.16855(8) 0.13332(7) 0.0710(11) Uani 1 1 d G U . . .
H53B H 0.6116 0.1677 0.1503 0.085 Uiso 1 1 calc R U . . .
C54B C 0.55674(10) 0.13843(6) 0.11958(7) 0.0675(10) Uani 1 1 d G U . . .
H54B H 0.5714 0.1174 0.1274 0.081 Uiso 1 1 calc R U . . .
C55B C 0.51076(8) 0.13969(5) 0.09420(6) 0.0657(9) Uani 1 1 d G U . . .
C56B C 0.48887(8) 0.17107(5) 0.08257(5) 0.0627(9) Uani 1 1 d G U . . .
C57B C 0.44288(9) 0.17233(6) 0.05719(7) 0.0655(10) Uani 1 1 d G U . . .
H57B H 0.4282 0.1933 0.0494 0.079 Uiso 1 1 calc R U . . .
C58B C 0.41878(10) 0.14222(8) 0.04345(7) 0.0684(10) Uani 1 1 d G U . . .
H58B H 0.3880 0.1431 0.0265 0.082 Uiso 1 1 calc R U . . .
C59B C 0.44067(11) 0.11084(6) 0.05508(8) 0.0715(10) Uani 1 1 d G U . . .
H59B H 0.4245 0.0907 0.0459 0.086 Uiso 1 1 calc R U . . .
C60B C 0.48666(11) 0.10958(5) 0.08046(8) 0.0701(9) Uani 1 1 d G U . . .
N11C N 0.44696(15) 0.07870(8) 0.15184(11) 0.0841(11) Uani 1 1 d G U . . .
C12C C 0.49392(16) 0.07607(8) 0.17614(11) 0.0867(12) Uani 1 1 d G U . . .
H12C H 0.5086 0.0547 0.1822 0.104 Uiso 1 1 calc R U . . .
C13C C 0.51896(14) 0.10536(11) 0.19133(10) 0.0890(12) Uani 1 1 d G U . . .
H13C H 0.5504 0.1036 0.2076 0.107 Uiso 1 1 calc R U . . .
C14C C 0.49704(17) 0.13729(9) 0.18220(11) 0.0874(11) Uani 1 1 d DG U . . .
C15C C 0.45007(17) 0.13992(7) 0.15790(12) 0.0822(11) Uani 1 1 d G U . . .
H15C H 0.4354 0.1613 0.1518 0.099 Uiso 1 1 calc R U . . .
C16C C 0.42503(13) 0.11063(10) 0.14271(10) 0.0839(10) Uani 1 1 d G U . . .
C17C C 0.5240(3) 0.16928(18) 0.1983(2) 0.0937(13) Uani 1 1 d D U . . .
H17E H 0.5208 0.1866 0.1813 0.112 Uiso 1 1 calc R U . . .
H17F H 0.5073 0.1778 0.2142 0.112 Uiso 1 1 calc R U . . .
O18C O 0.5743(2) 0.16417(15) 0.21430(15) 0.1233(17) Uani 1 1 d D U . . .
H18C H 0.5887 0.1572 0.2010 0.185 Uiso 1 1 calc R U . . .
N21C N 0.30494(15) 0.08879(10) 0.08583(12) 0.0935(10) Uani 1 1 d G U . . .
N22C N 0.35380(16) 0.08032(8) 0.10764(12) 0.0880(11) Uani 1 1 d G U . . .
C23C C 0.37899(14) 0.11123(11) 0.12073(12) 0.0872(11) Uani 1 1 d G U . . .
C24C C 0.34571(18) 0.13879(8) 0.10700(14) 0.0918(12) Uani 1 1 d G U . . .
H24C H 0.3527 0.1619 0.1114 0.110 Uiso 1 1 calc R U . . .
C25C C 0.29994(16) 0.12493(10) 0.08543(13) 0.0953(12) Uani 1 1 d G U . . .
H25C H 0.2717 0.1373 0.0732 0.114 Uiso 1 1 calc R U . . .
C26C C 0.2714(3) 0.06534(18) 0.0678(2) 0.0954(11) Uani 1 1 d . U . . .
H26E H 0.2369 0.0740 0.0639 0.114 Uiso 1 1 calc R U . . .
H26F H 0.2744 0.0445 0.0808 0.114 Uiso 1 1 calc R U . . .
N31C N 0.0657(3) -0.00180(17) -0.15754(19) 0.1588(18) Uani 1 1 d G U . . .
C32C C 0.0182(3) 0.00435(15) -0.1804(2) 0.167(2) Uani 1 1 d G U . . .
H32C H 0.0066 0.0267 -0.1850 0.201 Uiso 1 1 calc R U . . .
C33C C -0.0118(3) -0.0229(2) -0.1963(2) 0.173(2) Uani 1 1 d DG U . . .
H33C H -0.0436 -0.0187 -0.2116 0.208 Uiso 0 1 calc R U P A 2
C34C C 0.0056(3) -0.05620(17) -0.1894(2) 0.1764(19) Uani 1 1 d DG U . . .
C35C C 0.0531(3) -0.06234(14) -0.1666(2) 0.1659(19) Uani 1 1 d DG U . . .
H35C H 0.0647 -0.0847 -0.1620 0.199 Uiso 1 1 calc R U . . .
C36C C 0.0831(3) -0.0351(2) -0.15063(19) 0.1546(16) Uani 1 1 d G U . . .
C37C C -0.0278(5) -0.0879(3) -0.2073(3) 0.189(2) Uani 1 1 d D U . . .
H37E H -0.0103 -0.1095 -0.2012 0.227 Uiso 1 1 calc R U . . .
H37F H -0.0611 -0.0886 -0.2037 0.227 Uiso 1 1 calc R U . . .
O38C O -0.0299(5) -0.0777(3) -0.2391(3) 0.220(3) Uani 1 1 d D U . . .
N41C N 0.2031(3) -0.02406(14) -0.09306(16) 0.1290(13) Uani 1 1 d G U . . .
N42C N 0.1562(3) -0.01190(12) -0.11483(17) 0.1329(15) Uani 1 1 d G U . . .
C43C C 0.1269(3) -0.04064(18) -0.13010(17) 0.1426(15) Uani 1 1 d G U . . .
C44C C 0.1556(3) -0.07055(12) -0.11776(19) 0.1421(17) Uani 1 1 d G U . . .
H44C H 0.1454 -0.0929 -0.1236 0.171 Uiso 1 1 calc R U . . .
C45C C 0.2027(3) -0.06031(14) -0.09487(18) 0.1360(16) Uani 1 1 d G U . . .
H45C H 0.2287 -0.0748 -0.0831 0.163 Uiso 1 1 calc R U . . .
C46C C 0.2366(4) -0.0026(2) -0.0725(2) 0.1155(13) Uani 1 1 d . U . . .
H46E H 0.2370 0.0188 -0.0842 0.139 Uiso 1 1 calc R U . . .
H46F H 0.2705 -0.0124 -0.0674 0.139 Uiso 1 1 calc R U . . .
C51C C 0.27968(15) 0.05680(9) 0.03416(9) 0.0967(11) Uani 1 1 d G U . . .
C52C C 0.32203(14) 0.07081(10) 0.02719(11) 0.1001(12) Uani 1 1 d G U . . .
H52C H 0.3436 0.0855 0.0424 0.120 Uiso 1 1 calc R U . . .
C53C C 0.33214(13) 0.06285(10) -0.00252(12) 0.1020(13) Uani 1 1 d G U . . .
H53C H 0.3605 0.0722 -0.0072 0.122 Uiso 1 1 calc R U . . .
C54C C 0.29990(15) 0.04089(10) -0.02526(10) 0.1018(13) Uani 1 1 d G U . . .
H54C H 0.3067 0.0356 -0.0451 0.122 Uiso 1 1 calc R U . . .
C55C C 0.25754(12) 0.02689(7) -0.01829(8) 0.1009(11) Uani 1 1 d G U . . .
C56C C 0.24743(12) 0.03484(7) 0.01142(8) 0.0965(11) Uani 1 1 d G U . . .
C57C C 0.20508(14) 0.02084(10) 0.01839(10) 0.0979(12) Uani 1 1 d G U . . .
H57C H 0.1983 0.0262 0.0383 0.117 Uiso 1 1 calc R U . . .
C58C C 0.17283(14) -0.00112(10) -0.00435(12) 0.1007(13) Uani 1 1 d G U . . .
H58C H 0.1445 -0.0105 0.0003 0.121 Uiso 1 1 calc R U . . .
C59C C 0.18294(16) -0.00908(10) -0.03407(11) 0.1034(13) Uani 1 1 d G U . . .
H59C H 0.1614 -0.0238 -0.0493 0.124 Uiso 1 1 calc R U . . .
C60C C 0.22530(16) 0.00493(10) -0.04104(9) 0.1061(11) Uani 1 1 d G U . . .
N11D N 0.08730(18) 0.03853(12) -0.09136(10) 0.0967(12) Uani 1 1 d G U . . .
C12D C 0.04522(18) 0.01979(11) -0.08931(11) 0.1016(13) Uani 1 1 d G U . . .
H12D H 0.0293 0.0046 -0.1062 0.122 Uiso 1 1 calc R U . . .
C13D C 0.02691(17) 0.02374(12) -0.06197(14) 0.1027(13) Uani 1 1 d G U . . .
H13D H -0.0012 0.0112 -0.0606 0.123 Uiso 1 1 calc R U . . .
C14D C 0.0507(2) 0.04645(13) -0.03667(11) 0.0989(11) Uani 1 1 d DG U . . .
C15D C 0.09275(19) 0.06519(11) -0.03871(10) 0.0918(11) Uani 1 1 d G U . . .
H15D H 0.1086 0.0804 -0.0218 0.110 Uiso 1 1 calc R U . . .
C16D C 0.11106(16) 0.06123(11) -0.06606(12) 0.0901(10) Uani 1 1 d G U . . .
C17D C 0.0308(3) 0.0523(2) -0.0074(2) 0.1036(14) Uani 1 1 d D U . . .
H17G H 0.0580 0.0478 0.0130 0.124 Uiso 1 1 calc R U . . .
H17H H 0.0210 0.0760 -0.0070 0.124 Uiso 1 1 calc R U . . .
O18D O -0.0112(2) 0.03150(14) -0.00815(16) 0.1172(16) Uani 1 1 d D U . . .
N21D N 0.21729(16) 0.08931(11) -0.09136(10) 0.0852(9) Uani 1 1 d G U . . .
N22D N 0.17083(16) 0.07110(10) -0.09619(9) 0.0832(10) Uani 1 1 d G U . . .
C23D C 0.15264(16) 0.07765(11) -0.06840(12) 0.0856(10) Uani 1 1 d G U . . .
C24D C 0.1879(2) 0.09991(12) -0.04639(10) 0.0859(11) Uani 1 1 d G U . . .
H24D H 0.1852 0.1083 -0.0262 0.103 Uiso 1 1 calc R U . . .
C25D C 0.22782(16) 0.10712(11) -0.06058(11) 0.0867(11) Uani 1 1 d G U . . .
H25D H 0.2559 0.1210 -0.0513 0.104 Uiso 1 1 calc R U . . .
C26D C 0.2418(3) 0.09323(16) -0.11521(18) 0.0849(11) Uani 1 1 d . U . . .
H26G H 0.2381 0.0724 -0.1282 0.102 Uiso 1 1 calc R U . . .
H26H H 0.2780 0.0966 -0.1043 0.102 Uiso 1 1 calc R U . . .
N31D N 0.3598(2) 0.25923(16) -0.25416(14) 0.1271(14) Uani 1 1 d G U . . .
C32D C 0.4045(2) 0.27742(16) -0.25120(14) 0.1325(15) Uani 1 1 d G U . . .
H32D H 0.4177 0.2918 -0.2330 0.159 Uiso 1 1 calc R U . . .
C33D C 0.4296(2) 0.27416(18) -0.27541(17) 0.1356(16) Uani 1 1 d G U . . .
H33D H 0.4595 0.2863 -0.2734 0.163 Uiso 1 1 calc R U . . .
C34D C 0.4100(3) 0.25271(18) -0.30258(15) 0.1391(15) Uani 1 1 d DG U . . .
C35D C 0.3653(3) 0.23452(16) -0.30554(14) 0.1309(15) Uani 1 1 d G U . . .
H35D H 0.3521 0.2202 -0.3237 0.157 Uiso 1 1 calc R U . . .
C36D C 0.3402(2) 0.23778(16) -0.28133(16) 0.1245(13) Uani 1 1 d G U . . .
C37D C 0.4368(4) 0.2468(3) -0.3282(3) 0.1467(18) Uani 1 1 d D U . . .
H37G H 0.4399 0.2224 -0.3315 0.176 Uiso 1 1 calc R U . . .
H37H H 0.4171 0.2567 -0.3493 0.176 Uiso 1 1 calc R U . . .
O38D O 0.4855(4) 0.2617(2) -0.3179(2) 0.183(2) Uani 1 1 d D U . . .
H38D H 0.5021 0.2532 -0.3002 0.274 Uiso 1 1 calc R U . . .
N41D N 0.2363(2) 0.20022(13) -0.26142(12) 0.1080(11) Uani 1 1 d G U . . .
N42D N 0.2799(2) 0.22168(13) -0.25480(11) 0.1072(12) Uani 1 1 d G U . . .
C43D C 0.2990(2) 0.22024(15) -0.28278(14) 0.1140(12) Uani 1 1 d G U . . .
C44D C 0.2671(3) 0.19789(16) -0.30668(11) 0.1161(14) Uani 1 1 d G U . . .
H44D H 0.2710 0.1923 -0.3274 0.139 Uiso 1 1 calc R U . . .
C45D C 0.2284(2) 0.18552(14) -0.29348(13) 0.1130(13) Uani 1 1 d G U . . .
H45D H 0.2024 0.1704 -0.3040 0.136 Uiso 1 1 calc R U . . .
C46D C 0.2139(4) 0.19337(19) -0.2379(2) 0.1006(12) Uani 1 1 d . U . . .
H46G H 0.1791 0.1860 -0.2487 0.121 Uiso 1 1 calc R U . . .
H46H H 0.2122 0.2143 -0.2259 0.121 Uiso 1 1 calc R U . . .
C51D C 0.22166(15) 0.12333(9) -0.13899(8) 0.0850(10) Uani 1 1 d G U . . .
C52D C 0.17969(15) 0.14115(10) -0.13542(10) 0.0894(12) Uani 1 1 d G U . . .
H52D H 0.1661 0.1356 -0.1182 0.107 Uiso 1 1 calc R U . . .
C53D C 0.15799(14) 0.16723(10) -0.15757(11) 0.0925(12) Uani 1 1 d G U . . .
H53D H 0.1299 0.1791 -0.1552 0.111 Uiso 1 1 calc R U . . .
C54D C 0.17827(14) 0.17549(9) -0.18329(9) 0.0931(12) Uani 1 1 d G U . . .
H54D H 0.1638 0.1929 -0.1981 0.112 Uiso 1 1 calc R U . . .
C55D C 0.22025(11) 0.15767(7) -0.18687(7) 0.0906(10) Uani 1 1 d G U . . .
C56D C 0.24194(11) 0.13160(6) -0.16472(7) 0.0878(10) Uani 1 1 d G U . . .
C57D C 0.28391(13) 0.11378(8) -0.16829(9) 0.0891(12) Uani 1 1 d G U . . .
H57D H 0.2984 0.0963 -0.1535 0.107 Uiso 1 1 calc R U . . .
C58D C 0.30419(14) 0.12204(10) -0.19401(10) 0.0909(12) Uani 1 1 d G U . . .
H58D H 0.3323 0.1101 -0.1964 0.109 Uiso 1 1 calc R U . . .
C59D C 0.28250(16) 0.14812(10) -0.21616(10) 0.0935(12) Uani 1 1 d G U . . .
H59D H 0.2961 0.1536 -0.2334 0.112 Uiso 1 1 calc R U . . .
C60D C 0.24053(16) 0.16593(9) -0.21259(8) 0.0944(11) Uani 1 1 d G U . . .
N11E N 0.63001(14) 0.25145(11) 0.00464(9) 0.0820(10) Uani 1 1 d G U . . .
C12E C 0.67195(15) 0.23034(11) 0.00766(10) 0.0885(12) Uani 1 1 d G U . . .
H12E H 0.6851 0.2174 0.0269 0.106 Uiso 1 1 calc R U . . .
C13E C 0.69424(15) 0.22854(12) -0.01807(12) 0.0934(12) Uani 1 1 d G U . . .
H13E H 0.7223 0.2144 -0.0160 0.112 Uiso 1 1 calc R U . . .
C14E C 0.67460(17) 0.24784(13) -0.04681(10) 0.0951(11) Uani 1 1 d DG U . . .
C15E C 0.63266(16) 0.26896(12) -0.04983(9) 0.0860(11) Uani 1 1 d G U . . .
H15E H 0.6195 0.2819 -0.0691 0.103 Uiso 1 1 calc R U . . .
C16E C 0.61037(14) 0.27076(11) -0.02410(10) 0.0797(10) Uani 1 1 d G U . . .
C17E C 0.6994(3) 0.2479(2) -0.0747(2) 0.1092(14) Uani 1 1 d D U . . .
H17I H 0.6729 0.2469 -0.0959 0.131 Uiso 1 1 calc R U . . .
H17J H 0.7177 0.2693 -0.0740 0.131 Uiso 1 1 calc R U . . .
O18E O 0.7325(3) 0.2216(2) -0.07304(19) 0.154(2) Uani 1 1 d D U . . .
H18E H 0.7451 0.2231 -0.0885 0.231 Uiso 1 1 calc R U . . .
N21E N 0.50321(13) 0.30887(10) -0.00712(9) 0.0733(9) Uani 1 1 d G U . . .
N22E N 0.54665(13) 0.28714(9) 0.00072(8) 0.0702(9) Uani 1 1 d G U . . .
C23E C 0.56839(14) 0.28871(11) -0.02606(10) 0.0735(9) Uani 1 1 d G U . . .
C24E C 0.53838(17) 0.31141(12) -0.05046(8) 0.0767(11) Uani 1 1 d G U . . .
H24E H 0.5441 0.3171 -0.0706 0.092 Uiso 1 1 calc R U . . .
C25E C 0.49810(14) 0.32387(10) -0.03876(10) 0.0774(11) Uani 1 1 d G U . . .
H25E H 0.4728 0.3392 -0.0499 0.093 Uiso 1 1 calc R U . . .
C26E C 0.4748(2) 0.31315(16) 0.01433(16) 0.0736(10) Uani 1 1 d . U . . .
H26I H 0.4746 0.2919 0.0262 0.088 Uiso 1 1 calc R U . . .
H26J H 0.4398 0.3182 0.0016 0.088 Uiso 1 1 calc R U . . .
C46E C 0.4905(3) 0.4042(2) 0.14049(19) 0.1016(15) Uani 1 1 d . U . . .
H46I H 0.5268 0.4009 0.1508 0.122 Uiso 1 1 calc R U . . .
H46J H 0.4863 0.4258 0.1287 0.122 Uiso 1 1 calc R U . . .
C51E C 0.49464(13) 0.34159(9) 0.03943(8) 0.0789(10) Uani 1 1 d G U . . .
C52E C 0.53459(14) 0.36223(10) 0.03682(9) 0.0822(11) Uani 1 1 d G U . . .
H52E H 0.5485 0.3590 0.0193 0.099 Uiso 1 1 calc R U . . .
C53E C 0.55372(13) 0.38763(10) 0.06035(10) 0.0898(12) Uani 1 1 d G U . . .
H53E H 0.5804 0.4014 0.0586 0.108 Uiso 1 1 calc R U . . .
C54E C 0.53290(13) 0.39240(9) 0.08649(10) 0.0931(12) Uani 1 1 d G U . . .
H54E H 0.5457 0.4094 0.1022 0.112 Uiso 1 1 calc R U . . .
C55E C 0.49296(11) 0.37177(7) 0.08910(7) 0.0917(10) Uani 1 1 d G U . . .
C56E C 0.47383(10) 0.34636(7) 0.06557(7) 0.0853(10) Uani 1 1 d G U . . .
C57E C 0.43388(13) 0.32572(9) 0.06818(9) 0.0896(11) Uani 1 1 d G U . . .
H57E H 0.4211 0.3087 0.0524 0.108 Uiso 1 1 calc R U . . .
C58E C 0.41306(13) 0.33049(11) 0.09432(11) 0.0949(12) Uani 1 1 d G U . . .
H58E H 0.3863 0.3167 0.0961 0.114 Uiso 1 1 calc R U . . .
C59E C 0.43219(15) 0.35589(12) 0.11785(9) 0.0980(13) Uani 1 1 d G U . . .
H59E H 0.4183 0.3591 0.1353 0.118 Uiso 1 1 calc R U . . .
C60E C 0.47214(15) 0.37653(10) 0.11524(8) 0.0971(11) Uani 1 1 d G U . . .
N11F N 0.36498(17) 0.21770(11) -0.18803(11) 0.0966(11) Uani 1 1 d G U . . .
C12F C 0.40502(19) 0.20141(13) -0.19591(11) 0.1018(13) Uani 1 1 d G U . . .
H12F H 0.4132 0.2074 -0.2152 0.122 Uiso 1 1 calc R U . . .
C13F C 0.43289(18) 0.17619(13) -0.17498(13) 0.1019(13) Uani 1 1 d G U . . .
H13F H 0.4597 0.1653 -0.1802 0.122 Uiso 1 1 calc R U . . .
C14F C 0.4207(2) 0.16726(12) -0.14617(12) 0.1016(12) Uani 1 1 d DG U . . .
C15F C 0.3807(2) 0.18355(12) -0.13830(10) 0.0957(12) Uani 1 1 d G U . . .
H15F H 0.3725 0.1776 -0.1190 0.115 Uiso 1 1 calc R U . . .
C16F C 0.35282(17) 0.20877(12) -0.15923(12) 0.0933(11) Uani 1 1 d G U . . .
C17F C 0.4501(3) 0.1413(2) -0.1222(2) 0.1083(15) Uani 1 1 d D U . . .
H17K H 0.4650 0.1520 -0.1006 0.130 Uiso 1 1 calc R U . . .
H17L H 0.4271 0.1234 -0.1194 0.130 Uiso 1 1 calc R U . . .
O18F O 0.4885(3) 0.12709(16) -0.13314(15) 0.1293(18) Uani 1 1 d D U . . .
N21F N 0.24017(15) 0.25746(11) -0.16871(11) 0.0883(10) Uani 1 1 d G U . . .
N22F N 0.28320(17) 0.24696(11) -0.17855(10) 0.0872(10) Uani 1 1 d G U . . .
C23F C 0.31244(16) 0.22415(13) -0.15396(12) 0.0908(10) Uani 1 1 d G U . . .
C24F C 0.28748(19) 0.22054(13) -0.12890(10) 0.0927(12) Uani 1 1 d G U . . .
H24F H 0.2985 0.2071 -0.1099 0.111 Uiso 1 1 calc R U . . .
C25F C 0.24282(18) 0.24113(13) -0.13802(11) 0.0912(12) Uani 1 1 d G U . . .
H25F H 0.2194 0.2435 -0.1260 0.109 Uiso 1 1 calc R U . . .
C26F C 0.2074(3) 0.28281(18) -0.18350(19) 0.0878(11) Uani 1 1 d . U . . .
H26K H 0.1742 0.2778 -0.1807 0.105 Uiso 1 1 calc R U . . .
H26L H 0.2035 0.2824 -0.2072 0.105 Uiso 1 1 calc R U . . .
C51F C 0.22290(14) 0.31869(7) -0.17055(10) 0.0888(11) Uani 1 1 d G U . . .
C52F C 0.27065(13) 0.32299(10) -0.14743(10) 0.0952(13) Uani 1 1 d G U . . .
H52F H 0.2915 0.3041 -0.1398 0.114 Uiso 1 1 calc R U . . .
C53F C 0.28722(11) 0.35548(11) -0.13569(10) 0.0980(13) Uani 1 1 d G U . . .
H53F H 0.3192 0.3584 -0.1202 0.118 Uiso 1 1 calc R U . . .
C54F C 0.25606(12) 0.38366(9) -0.14708(9) 0.0961(13) Uani 1 1 d G U . . .
H54F H 0.2671 0.4054 -0.1392 0.115 Uiso 1 1 calc R U . . .
C55F C 0.20831(11) 0.37935(7) -0.17020(7) 0.0892(11) Uani 1 1 d G U . . .
C56F C 0.19174(11) 0.34687(7) -0.18194(7) 0.0877(11) Uani 1 1 d G U . . .
C57F C 0.14400(12) 0.34256(9) -0.20507(9) 0.0867(12) Uani 1 1 d G U . . .
H57F H 0.1329 0.3208 -0.2129 0.104 Uiso 1 1 calc R U . . .
C58F C 0.11283(11) 0.37074(11) -0.21646(9) 0.0891(12) Uani 1 1 d G U . . .
H58F H 0.0809 0.3679 -0.2319 0.107 Uiso 1 1 calc R U . . .
C59F C 0.12940(13) 0.40322(9) -0.20472(10) 0.0901(12) Uani 1 1 d G U . . .
H59F H 0.1086 0.4221 -0.2123 0.108 Uiso 1 1 calc R U . . .
C60F C 0.17715(14) 0.40753(7) -0.18159(10) 0.0894(12) Uani 1 1 d G U . . .
N11G N 0.1568(2) 0.03993(14) -0.16854(12) 0.1129(13) Uani 1 1 d G U . . .
C12G C 0.1983(2) 0.02021(13) -0.16998(12) 0.1120(14) Uani 1 1 d G U . . .
H12G H 0.2108 0.0032 -0.1542 0.134 Uiso 1 1 calc R U . . .
C13G C 0.2211(2) 0.02588(15) -0.19504(14) 0.1139(14) Uani 1 1 d G U . . .
H13G H 0.2489 0.0127 -0.1960 0.137 Uiso 1 1 calc R U . . .
C14G C 0.2024(2) 0.05128(16) -0.21866(12) 0.1172(13) Uani 1 1 d DG U . . .
C15G C 0.1609(2) 0.07099(14) -0.21721(12) 0.1173(14) Uani 1 1 d G U . . .
H15G H 0.1484 0.0880 -0.2330 0.141 Uiso 1 1 calc R U . . .
C16G C 0.1381(2) 0.06532(14) -0.19216(14) 0.1169(12) Uani 1 1 d G U . . .
C17G C 0.2265(4) 0.0568(2) -0.2460(2) 0.1219(16) Uani 1 1 d D U . . .
H17M H 0.2005 0.0532 -0.2671 0.146 Uiso 1 1 calc R U . . .
H17N H 0.2368 0.0806 -0.2453 0.146 Uiso 1 1 calc R U . . .
O18G O 0.2675(3) 0.03729(18) -0.24596(16) 0.1350(18) Uani 1 1 d D U . . .
H18G H 0.2601 0.0170 -0.2457 0.202 Uiso 1 1 calc R U . . .
N21G N 0.0327(2) 0.09280(17) -0.16617(13) 0.1264(15) Uani 1 1 d G U . . .
N22G N 0.0795(2) 0.07499(15) -0.16116(12) 0.1227(14) Uani 1 1 d G U . . .
C23G C 0.0978(2) 0.08172(18) -0.18888(15) 0.1227(13) Uani 1 1 d G U . . .
C24G C 0.0622(3) 0.10368(18) -0.21103(13) 0.1287(15) Uani 1 1 d G U . . .
H24G H 0.0648 0.1121 -0.2312 0.154 Uiso 1 1 calc R U . . .
C25G C 0.0220(2) 0.11053(17) -0.19699(14) 0.1305(16) Uani 1 1 d G U . . .
H25G H -0.0064 0.1242 -0.2063 0.157 Uiso 1 1 calc R U . . .
N11H N 0.45677(18) -0.00209(10) 0.14969(12) 0.0990(12) Uani 1 1 d G U . . .
C12H C 0.4971(2) -0.01437(12) 0.13922(12) 0.1016(13) Uani 1 1 d G U . . .
H12H H 0.5035 -0.0052 0.1204 0.122 Uiso 1 1 calc R U . . .
C13H C 0.52799(19) -0.04040(13) 0.15689(14) 0.1080(14) Uani 1 1 d G U . . .
H13H H 0.5550 -0.0486 0.1499 0.130 Uiso 1 1 calc R U . . .
C14H C 0.5185(2) -0.05414(12) 0.18503(13) 0.1134(13) Uani 1 1 d DG U . . .
C15H C 0.4782(2) -0.04186(12) 0.19550(12) 0.1095(13) Uani 1 1 d G U . . .
H15H H 0.4718 -0.0511 0.2143 0.131 Uiso 1 1 calc R U . . .
C16H C 0.44729(19) -0.01583(12) 0.17783(13) 0.1026(11) Uani 1 1 d G U . . .
C17H C 0.5565(4) -0.0803(2) 0.2060(2) 0.1260(17) Uani 1 1 d D U . . .
H17O H 0.5465 -0.1030 0.1971 0.151 Uiso 1 1 calc R U . . .
H17P H 0.5901 -0.0756 0.2037 0.151 Uiso 1 1 calc R U . . .
O18H O 0.5597(3) -0.08016(16) 0.23801(17) 0.149(2) Uani 1 1 d D U . . .
H18H H 0.5329 -0.0873 0.2404 0.224 Uiso 1 1 calc R U . . .
N21H N 0.3428(3) 0.02917(16) 0.18177(18) 0.1036(12) Uani 1 1 d . U . . .
N22H N 0.3783(3) 0.02258(15) 0.16724(17) 0.1006(12) Uani 1 1 d . U . . .
C23H C 0.4065(4) -0.00092(19) 0.1869(2) 0.1044(11) Uani 1 1 d . U . . .
C24H C 0.3879(4) -0.0098(2) 0.2130(2) 0.1088(13) Uani 1 1 d . U . . .
H24H H 0.3999 -0.0266 0.2291 0.131 Uiso 1 1 calc R U . . .
C25H C 0.3484(4) 0.0117(2) 0.2098(2) 0.1086(13) Uani 1 1 d . U . . .
H25H H 0.3288 0.0138 0.2243 0.130 Uiso 1 1 calc R U . . .
C26H C 0.3046(3) 0.05740(18) 0.1691(2) 0.1023(15) Uani 1 1 d . U . . .
H26M H 0.2952 0.0576 0.1449 0.123 Uiso 1 1 calc R U . . .
H26N H 0.2741 0.0523 0.1754 0.123 Uiso 1 1 calc R U . . .
B1 B 0.3691(4) 0.1391(3) -0.0555(3) 0.154(2) Uiso 1 1 d D U . . .
F1 F 0.3582(3) 0.1200(2) -0.08400(19) 0.130(2) Uiso 0.626(5) 1 d D U P B 1
F2 F 0.3737(4) 0.1733(2) -0.0614(2) 0.149(3) Uiso 0.626(5) 1 d D U P B 1
F3 F 0.3381(4) 0.1333(2) -0.0373(2) 0.133(3) Uiso 0.626(5) 1 d D U P B 1
F1B F 0.3270(6) 0.1535(4) -0.0803(4) 0.151(3) Uiso 0.374(5) 1 d D U P B 2
F2B F 0.4033(7) 0.1617(5) -0.0602(5) 0.160(2) Uiso 0.374(5) 1 d D U P B 2
F3B F 0.3392(7) 0.1456(5) -0.0335(4) 0.141(4) Uiso 0.374(5) 1 d D U P B 2
F4 F 0.4186(3) 0.12788(17) -0.03638(16) 0.172(2) Uiso 1 1 d D U . . .
B2 B 0.1392(5) 0.1245(3) 0.0424(3) 0.176(2) Uiso 1 1 d D U . . .
F5 F 0.1182(4) 0.1323(3) 0.0100(2) 0.164(3) Uiso 0.626(5) 1 d D U P B 1
F6 F 0.1514(4) 0.0902(2) 0.0467(3) 0.182(3) Uiso 0.626(5) 1 d D U P B 1
F5B F 0.0936(7) 0.1217(5) 0.0192(4) 0.167(3) Uiso 0.374(5) 1 d D U P B 2
F6B F 0.1683(8) 0.1083(5) 0.0260(5) 0.175(4) Uiso 0.374(5) 1 d D U P B 2
F7 F 0.1827(3) 0.1435(2) 0.0552(2) 0.201(3) Uiso 1 1 d D U . . .
F8 F 0.1069(3) 0.13098(18) 0.06106(18) 0.186(2) Uiso 1 1 d D U . . .
B3 B 0.2029(5) 0.0419(4) 0.2282(4) 0.235(3) Uiso 1 1 d D U . . .
F9 F 0.1734(3) 0.0149(2) 0.2245(2) 0.203(3) Uiso 1 1 d D U . . .
F10 F 0.2514(4) 0.0341(2) 0.2395(2) 0.221(3) Uiso 1 1 d D U . . .
F11 F 0.1966(6) 0.0600(3) 0.2016(3) 0.234(4) Uiso 0.626(5) 1 d D U P B 1
F11B F 0.1663(9) 0.0652(6) 0.2200(8) 0.237(3) Uiso 0.374(5) 1 d D U P B 2
F12 F 0.1923(4) 0.0602(2) 0.2525(3) 0.248(3) Uiso 1 1 d D U . . .
B5 B 0.6272(5) 0.0597(4) 0.0479(4) 0.236(3) Uiso 1 1 d D U . . .
F17 F 0.5820(4) 0.0582(2) 0.0266(2) 0.231(3) Uiso 1 1 d D U . . .
F19 F 0.6445(4) 0.0279(3) 0.0527(2) 0.250(3) Uiso 1 1 d D U . . .
F18 F 0.6244(7) 0.0743(5) 0.0753(3) 0.200(4) Uiso 0.626(5) 1 d D U P B 1
F20 F 0.6585(5) 0.0780(4) 0.0362(4) 0.245(4) Uiso 0.626(5) 1 d D U P B 1
F18B F 0.6154(14) 0.0777(9) 0.0703(7) 0.202(4) Uiso 0.374(5) 1 d D U P B 2
F20B F 0.6738(8) 0.0616(8) 0.0462(8) 0.242(3) Uiso 0.374(5) 1 d D U P B 2
C1Z C 0.2207(5) 0.2196(4) -0.0345(3) 0.227(4) Uani 0.5 1 d G U P C -1
H1Z H 0.2140 0.2011 -0.0510 0.273 Uiso 0.5 1 calc R U P C -1
C2Z C 0.2096(5) 0.2549(5) -0.0536(3) 0.228(4) Uani 0.5 1 d G U P C -1
H2Z1 H 0.2323 0.2580 -0.0672 0.274 Uiso 0.5 1 calc R U P C -1
H2Z2 H 0.1747 0.2556 -0.0679 0.274 Uiso 0.5 1 calc R U P C -1
C3Z C 0.2185(5) 0.2824(3) -0.0275(4) 0.228(4) Uani 0.5 1 d G U P C -1
H3Z H 0.2107 0.3048 -0.0382 0.273 Uiso 0.5 1 calc R U P C -1
C4Z C 0.1830(4) 0.2756(4) -0.0039(4) 0.228(4) Uani 0.5 1 d G U P C -1
H4Z1 H 0.1880 0.2941 0.0122 0.273 Uiso 0.5 1 calc R U P C -1
H4Z2 H 0.1475 0.2762 -0.0174 0.273 Uiso 0.5 1 calc R U P C -1
C5Z C 0.1928(4) 0.2429(5) 0.0142(4) 0.227(4) Uani 0.5 1 d G U P C -1
H5Z H 0.1705 0.2396 0.0284 0.272 Uiso 0.5 1 calc R U P C -1
C6Z C 0.1821(4) 0.2168(4) -0.0143(4) 0.228(4) Uani 0.5 1 d G U P C -1
H6Z1 H 0.1478 0.2204 -0.0291 0.273 Uiso 0.5 1 calc R U P C -1
H6Z2 H 0.1836 0.1939 -0.0051 0.273 Uiso 0.5 1 calc R U P C -1
C7Z C 0.2497(4) 0.2421(4) 0.0345(3) 0.224(4) Uani 0.5 1 d G U P C -1
H7Z1 H 0.2564 0.2604 0.0508 0.269 Uiso 0.5 1 calc R U P C -1
H7Z2 H 0.2571 0.2206 0.0465 0.269 Uiso 0.5 1 calc R U P C -1
C8Z C 0.2846(4) 0.2460(2) 0.0131(2) 0.223(4) Uani 0.5 1 d G U P C -1
C9Z C 0.2730(4) 0.2810(2) -0.0073(3) 0.226(4) Uani 0.5 1 d G U P C -1
H9Z1 H 0.2806 0.3002 0.0081 0.271 Uiso 0.5 1 calc R U P C -1
H9Z2 H 0.2946 0.2828 -0.0219 0.271 Uiso 0.5 1 calc R U P C -1
C10Z C 0.2737(5) 0.2172(3) -0.0140(3) 0.226(4) Uani 0.5 1 d G U P C -1
H10A H 0.2963 0.2198 -0.0278 0.271 Uiso 0.5 1 calc R U P C -1
H10B H 0.2799 0.1950 -0.0033 0.271 Uiso 0.5 1 calc R U P C -1
C11Z C 0.3432(4) 0.2452(2) 0.0330(3) 0.214(4) Uani 0.5 1 d G U P C -1
O12Z O 0.3568(5) 0.2383(4) 0.0635(3) 0.215(5) Uiso 0.5 1 d G U P C -1
O13Z O 0.3746(4) 0.2493(4) 0.0162(3) 0.164(4) Uiso 0.5 1 d G U P C -1

loop_
_atom_site_aniso_label
_atom_site_aniso_U_11
_atom_site_aniso_U_22
_atom_site_aniso_U_33
_atom_site_aniso_U_23
_atom_site_aniso_U_13
_atom_site_aniso_U_12
Co1 0.0441(4) 0.0730(5) 0.0783(5) 0.0211(4) 0.0263(4) 0.0095(4)
Co2 0.0666(6) 0.0643(5) 0.1167(7) 0.0167(5) 0.0349(5) 0.0090(4)
Co3 0.0907(7) 0.1108(7) 0.1144(8) 0.0427(6) 0.0648(7) 0.0227(6)
Co4 0.0878(8) 0.1054(8) 0.1110(8) -0.0250(6) 0.0364(7) -0.0143(6)
N11A 0.077(2) 0.101(2) 0.089(2) 0.024(2) 0.0369(18) -0.003(2)
C12A 0.079(2) 0.100(2) 0.088(2) 0.016(2) 0.035(2) -0.002(2)
C13A 0.078(2) 0.099(2) 0.088(2) 0.014(2) 0.032(2) -0.003(2)
C14A 0.076(2) 0.099(2) 0.084(2) 0.015(2) 0.0321(18) -0.0041(19)
C15A 0.074(2) 0.100(2) 0.090(2) 0.020(2) 0.0316(19) -0.006(2)
C16A 0.075(2) 0.104(2) 0.093(2) 0.0260(19) 0.0311(18) -0.0067(18)
C17A 0.078(3) 0.102(3) 0.085(3) 0.009(2) 0.023(2) -0.001(2)
O18A 0.097(3) 0.114(3) 0.118(3) -0.010(3) -0.004(3) 0.005(3)
N21A 0.078(2) 0.118(2) 0.111(2) 0.032(2) 0.0247(19) -0.0049(19)
N22A 0.078(2) 0.118(2) 0.104(2) 0.032(2) 0.0295(19) -0.007(2)
C23A 0.077(2) 0.113(2) 0.105(2) 0.029(2) 0.0269(18) -0.0092(19)
C24A 0.082(3) 0.116(2) 0.114(3) 0.030(2) 0.018(2) -0.011(2)
C25A 0.083(2) 0.118(2) 0.117(3) 0.032(2) 0.018(2) -0.009(2)
C26A 0.073(2) 0.112(2) 0.108(2) 0.030(2) 0.030(2) -0.001(2)
N31A 0.074(2) 0.111(2) 0.107(3) 0.033(2) 0.045(2) 0.022(2)
C32A 0.079(3) 0.125(3) 0.113(3) 0.033(2) 0.037(2) 0.022(2)
C33A 0.088(3) 0.135(3) 0.121(3) 0.036(3) 0.032(2) 0.025(3)
C34A 0.099(3) 0.136(3) 0.128(3) 0.038(2) 0.034(2) 0.026(2)
C35A 0.092(3) 0.120(3) 0.118(3) 0.038(2) 0.043(2) 0.029(2)
C36A 0.081(2) 0.106(2) 0.107(2) 0.032(2) 0.0491(18) 0.025(2)
C37A 0.121(3) 0.145(3) 0.146(4) 0.040(3) 0.025(3) 0.031(3)
O38A 0.175(5) 0.158(4) 0.193(5) 0.018(4) 0.009(5) 0.026(5)
N41A 0.086(2) 0.0755(18) 0.093(2) 0.0129(16) 0.0531(16) 0.0097(16)
N42A 0.080(2) 0.0765(19) 0.090(2) 0.0189(17) 0.0533(17) 0.0173(17)
C43A 0.084(2) 0.0855(19) 0.098(2) 0.0249(18) 0.0550(17) 0.0221(17)
C44A 0.094(2) 0.082(2) 0.101(2) 0.023(2) 0.057(2) 0.017(2)
C45A 0.094(2) 0.078(2) 0.098(2) 0.018(2) 0.056(2) 0.010(2)
C46A 0.076(2) 0.077(2) 0.091(2) 0.0095(18) 0.0489(18) 0.0041(19)
C51A 0.069(2) 0.101(2) 0.104(2) 0.0209(18) 0.0330(18) 0.0039(18)
C52A 0.071(2) 0.103(3) 0.107(2) 0.017(2) 0.030(2) 0.008(2)
C53A 0.070(2) 0.100(3) 0.105(3) 0.008(2) 0.034(2) 0.011(2)
C54A 0.067(2) 0.093(2) 0.097(2) 0.007(2) 0.040(2) 0.0083(19)
C55A 0.0668(19) 0.085(2) 0.094(2) 0.0086(17) 0.0409(17) 0.0056(17)
C56A 0.067(2) 0.089(2) 0.095(2) 0.0149(17) 0.0386(17) 0.0021(17)
C57A 0.072(2) 0.089(2) 0.089(2) 0.0136(19) 0.0438(19) 0.0006(19)
C58A 0.075(2) 0.086(2) 0.088(2) 0.007(2) 0.045(2) 0.006(2)
C59A 0.075(2) 0.080(2) 0.087(2) 0.0061(19) 0.0465(19) 0.0068(19)
C60A 0.073(2) 0.078(2) 0.0884(19) 0.0078(17) 0.0459(17) 0.0057(17)
N11B 0.065(2) 0.095(2) 0.107(2) 0.035(2) 0.012(2) -0.020(2)
C12B 0.069(2) 0.110(3) 0.121(3) 0.037(2) 0.014(2) -0.025(2)
C13B 0.080(3) 0.118(3) 0.133(3) 0.035(2) 0.005(2) -0.031(2)
C14B 0.089(3) 0.118(3) 0.135(3) 0.028(2) 0.000(2) -0.033(2)
C15B 0.084(3) 0.102(3) 0.120(3) 0.026(2) -0.001(2) -0.025(2)
C16B 0.070(2) 0.089(2) 0.104(2) 0.0269(19) 0.0074(18) -0.0153(18)
C17B 0.105(3) 0.135(3) 0.155(4) 0.022(3) -0.007(3) -0.044(3)
O18B 0.129(5) 0.189(5) 0.197(5) 0.026(4) 0.009(4) -0.065(4)
N21B 0.0640(18) 0.0678(17) 0.0734(18) 0.0075(15) 0.0253(15) 0.0019(15)
N22B 0.0599(19) 0.0659(19) 0.076(2) 0.0116(16) 0.0225(16) 0.0012(16)
C23B 0.067(2) 0.0725(19) 0.085(2) 0.0146(17) 0.0137(17) -0.0017(16)
C24B 0.071(2) 0.072(2) 0.082(2) 0.0074(19) 0.0134(19) 0.0038(19)
C25B 0.070(2) 0.072(2) 0.077(2) 0.0032(18) 0.0203(19) 0.0051(18)
C26B 0.060(2) 0.0665(18) 0.070(2) 0.0072(17) 0.0304(17) 0.0007(16)
N31B 0.069(2) 0.064(2) 0.128(3) 0.0239(19) 0.039(2) 0.0055(17)
C32B 0.071(2) 0.071(2) 0.135(3) 0.025(2) 0.039(2) 0.0033(19)
C33B 0.073(2) 0.074(2) 0.138(3) 0.024(2) 0.035(2) 0.002(2)
C34B 0.075(2) 0.071(2) 0.137(3) 0.024(2) 0.033(2) 0.0019(18)
C35B 0.071(2) 0.064(2) 0.131(3) 0.021(2) 0.033(2) 0.0053(18)
C36B 0.068(2) 0.0614(19) 0.125(2) 0.0205(18) 0.0363(18) 0.0067(16)
C37B 0.082(3) 0.080(3) 0.145(3) 0.022(2) 0.030(3) -0.004(2)
O38B 0.097(4) 0.106(3) 0.166(4) 0.028(3) 0.026(3) -0.028(3)
N41B 0.0679(19) 0.0643(17) 0.112(2) 0.0144(16) 0.0383(17) 0.0045(15)
N42B 0.067(2) 0.0618(19) 0.116(2) 0.0201(17) 0.0373(19) 0.0074(16)
C43B 0.0681(19) 0.0599(18) 0.118(2) 0.0188(17) 0.0376(17) 0.0075(16)
C44B 0.071(2) 0.062(2) 0.118(3) 0.016(2) 0.038(2) 0.0063(18)
C45B 0.072(2) 0.067(2) 0.115(2) 0.0129(19) 0.040(2) 0.0052(18)
C46B 0.066(2) 0.0675(18) 0.104(2) 0.0139(18) 0.034(2) 0.0013(17)
C51B 0.0615(18) 0.0664(16) 0.0669(18) 0.0076(15) 0.0334(15) 0.0015(15)
C52B 0.067(2) 0.0699(19) 0.070(2) 0.0087(18) 0.0274(17) -0.0001(18)
C53B 0.067(2) 0.074(2) 0.074(2) 0.0107(19) 0.0261(19) 0.0003(18)
C54B 0.064(2) 0.0698(19) 0.075(2) 0.0138(18) 0.0305(17) 0.0002(18)
C55B 0.0619(18) 0.0679(16) 0.0750(19) 0.0122(16) 0.0319(15) 0.0013(15)
C56B 0.0601(18) 0.0659(15) 0.0710(19) 0.0108(15) 0.0331(15) -0.0004(15)
C57B 0.061(2) 0.0669(19) 0.076(2) 0.0128(18) 0.0320(17) 0.0008(17)
C58B 0.062(2) 0.0686(19) 0.081(2) 0.0111(18) 0.0308(18) -0.0015(17)
C59B 0.064(2) 0.0680(19) 0.088(2) 0.0101(19) 0.0318(18) -0.0026(18)
C60B 0.0629(18) 0.0667(16) 0.088(2) 0.0125(17) 0.0338(16) 0.0001(16)
N11C 0.079(2) 0.0727(19) 0.112(3) 0.0103(19) 0.0448(19) 0.0106(18)
C12C 0.081(2) 0.078(2) 0.111(3) 0.008(2) 0.044(2) 0.008(2)
C13C 0.085(2) 0.082(2) 0.111(3) 0.008(2) 0.044(2) 0.005(2)
C14C 0.086(2) 0.0820(19) 0.109(2) 0.005(2) 0.0514(19) 0.0044(19)
C15C 0.079(2) 0.074(2) 0.111(3) 0.009(2) 0.0546(19) 0.0076(19)
C16C 0.0755(19) 0.0731(18) 0.116(2) 0.0115(18) 0.0485(18) 0.0105(17)
C17C 0.093(3) 0.089(2) 0.113(3) 0.000(2) 0.051(2) 0.003(2)
O18C 0.110(3) 0.119(3) 0.131(4) -0.004(3) 0.021(3) 0.004(3)
N21C 0.0732(19) 0.0792(18) 0.138(2) 0.0219(19) 0.0466(19) 0.0109(17)
N22C 0.070(2) 0.0759(19) 0.130(3) 0.0207(19) 0.0485(19) 0.0109(17)
C23C 0.0726(19) 0.0742(18) 0.127(2) 0.0149(19) 0.0476(18) 0.0141(17)
C24C 0.076(2) 0.075(2) 0.134(3) 0.016(2) 0.045(2) 0.0159(19)
C25C 0.077(2) 0.079(2) 0.138(3) 0.017(2) 0.044(2) 0.014(2)
C26C 0.075(2) 0.081(2) 0.139(2) 0.025(2) 0.047(2) 0.009(2)
N31C 0.159(4) 0.140(3) 0.183(4) -0.010(3) 0.059(3) -0.024(3)
C32C 0.163(4) 0.148(3) 0.190(4) -0.016(3) 0.052(3) -0.026(3)
C33C 0.169(4) 0.153(3) 0.196(4) -0.015(3) 0.051(4) -0.033(3)
C34C 0.173(4) 0.154(3) 0.198(4) -0.015(3) 0.049(3) -0.033(3)
C35C 0.168(4) 0.143(3) 0.189(4) -0.013(3) 0.055(3) -0.034(3)
C36C 0.161(3) 0.132(3) 0.178(3) -0.010(3) 0.061(3) -0.028(3)
C37C 0.185(4) 0.165(4) 0.206(5) -0.019(4) 0.041(4) -0.037(4)
O38C 0.223(6) 0.212(6) 0.206(5) -0.016(5) 0.036(5) -0.024(5)
N41C 0.148(3) 0.098(2) 0.156(3) 0.005(2) 0.068(2) -0.010(2)
N42C 0.149(3) 0.105(2) 0.159(3) 0.001(2) 0.067(3) -0.021(2)
C43C 0.157(3) 0.114(2) 0.168(3) -0.004(3) 0.066(3) -0.024(2)
C44C 0.161(3) 0.110(3) 0.167(3) -0.002(3) 0.066(3) -0.021(3)
C45C 0.159(3) 0.101(2) 0.161(3) 0.000(3) 0.067(3) -0.014(3)
C46C 0.128(3) 0.089(2) 0.145(3) 0.015(2) 0.066(2) 0.000(2)
C51C 0.081(2) 0.081(2) 0.138(2) 0.0303(19) 0.049(2) 0.0122(18)
C52C 0.082(2) 0.087(2) 0.140(3) 0.035(2) 0.048(2) 0.013(2)
C53C 0.088(3) 0.088(3) 0.140(3) 0.040(2) 0.050(2) 0.014(2)
C54C 0.093(3) 0.086(3) 0.137(3) 0.037(2) 0.051(2) 0.017(2)
C55C 0.097(2) 0.081(2) 0.136(2) 0.0320(19) 0.053(2) 0.0137(18)
C56C 0.088(2) 0.078(2) 0.136(2) 0.0315(19) 0.051(2) 0.0125(18)
C57C 0.093(3) 0.078(2) 0.135(3) 0.027(2) 0.052(2) 0.010(2)
C58C 0.099(3) 0.080(2) 0.136(3) 0.026(2) 0.055(2) 0.007(2)
C59C 0.107(3) 0.080(2) 0.136(3) 0.025(2) 0.056(2) 0.007(2)
C60C 0.111(2) 0.084(2) 0.139(2) 0.025(2) 0.059(2) 0.0084(19)
N11D 0.088(2) 0.086(2) 0.121(3) 0.006(2) 0.040(2) -0.003(2)
C12D 0.091(3) 0.091(3) 0.128(3) 0.008(2) 0.041(2) -0.004(2)
C13D 0.094(3) 0.091(3) 0.129(3) 0.015(2) 0.043(2) -0.001(2)
C14D 0.093(2) 0.086(2) 0.125(3) 0.020(2) 0.044(2) 0.005(2)
C15D 0.088(2) 0.078(2) 0.117(3) 0.017(2) 0.042(2) 0.007(2)
C16D 0.085(2) 0.077(2) 0.114(2) 0.0106(19) 0.0377(19) 0.0038(18)
C17D 0.099(3) 0.092(3) 0.130(3) 0.023(3) 0.049(3) 0.010(2)
O18D 0.107(4) 0.105(3) 0.153(4) 0.025(3) 0.058(3) 0.006(3)
N21D 0.080(2) 0.0708(19) 0.107(2) 0.0101(17) 0.0319(18) 0.0042(17)
N22D 0.079(2) 0.068(2) 0.106(2) 0.0105(18) 0.0327(19) 0.0027(18)
C23D 0.082(2) 0.072(2) 0.107(2) 0.0091(18) 0.0334(18) 0.0050(17)
C24D 0.082(2) 0.072(2) 0.105(2) 0.009(2) 0.030(2) 0.006(2)
C25D 0.082(2) 0.072(2) 0.107(2) 0.010(2) 0.028(2) 0.006(2)
C26D 0.083(2) 0.070(2) 0.108(2) 0.0105(19) 0.036(2) 0.010(2)
N31D 0.118(3) 0.153(3) 0.128(3) 0.021(2) 0.063(3) 0.002(3)
C32D 0.122(3) 0.161(4) 0.132(3) 0.022(3) 0.064(3) -0.003(3)
C33D 0.124(3) 0.168(4) 0.133(3) 0.019(3) 0.066(3) -0.002(3)
C34D 0.129(3) 0.171(3) 0.134(3) 0.020(3) 0.065(3) -0.002(3)
C35D 0.125(3) 0.160(3) 0.128(3) 0.020(3) 0.067(3) 0.004(3)
C36D 0.121(3) 0.146(3) 0.124(3) 0.019(2) 0.064(2) 0.010(2)
C37D 0.132(4) 0.185(4) 0.142(3) 0.015(3) 0.070(3) -0.004(3)
O38D 0.143(4) 0.229(6) 0.187(5) 0.008(5) 0.065(4) -0.019(4)
N41D 0.122(3) 0.107(2) 0.110(2) 0.0136(19) 0.056(2) 0.020(2)
N42D 0.120(3) 0.112(3) 0.108(2) 0.018(2) 0.062(2) 0.022(2)
C43D 0.121(3) 0.125(3) 0.114(2) 0.017(2) 0.063(2) 0.017(2)
C44D 0.127(3) 0.121(3) 0.116(3) 0.013(2) 0.059(2) 0.021(2)
C45D 0.126(3) 0.114(3) 0.112(3) 0.012(2) 0.057(2) 0.020(2)
C46D 0.115(3) 0.093(2) 0.107(2) 0.012(2) 0.052(2) 0.018(2)
C51D 0.087(2) 0.0700(19) 0.107(2) 0.0087(17) 0.0424(18) 0.0156(18)
C52D 0.090(3) 0.077(2) 0.110(3) 0.009(2) 0.043(2) 0.019(2)
C53D 0.095(3) 0.080(2) 0.111(3) 0.009(2) 0.044(2) 0.023(2)
C54D 0.099(3) 0.079(2) 0.110(3) 0.009(2) 0.044(2) 0.020(2)
C55D 0.100(2) 0.076(2) 0.106(2) 0.0072(17) 0.0473(19) 0.0182(18)
C56D 0.095(2) 0.072(2) 0.107(2) 0.0058(17) 0.0459(18) 0.0161(18)
C57D 0.098(3) 0.072(2) 0.108(3) 0.003(2) 0.047(2) 0.017(2)
C58D 0.102(3) 0.075(2) 0.108(3) -0.002(2) 0.050(2) 0.018(2)
C59D 0.107(3) 0.081(2) 0.106(3) 0.002(2) 0.052(2) 0.016(2)
C60D 0.107(2) 0.082(2) 0.106(2) 0.0063(18) 0.0506(19) 0.0175(19)
N11E 0.056(2) 0.102(2) 0.099(2) 0.0186(19) 0.0410(19) 0.0087(18)
C12E 0.059(2) 0.111(3) 0.108(2) 0.015(2) 0.043(2) 0.011(2)
C13E 0.063(2) 0.117(3) 0.113(3) 0.008(2) 0.046(2) 0.009(2)
C14E 0.066(2) 0.120(3) 0.112(2) 0.008(2) 0.047(2) 0.001(2)
C15E 0.061(2) 0.107(3) 0.102(2) 0.014(2) 0.0431(19) -0.0032(19)
C16E 0.0563(18) 0.096(2) 0.097(2) 0.0174(18) 0.0391(17) 0.0025(17)
C17E 0.079(3) 0.141(3) 0.123(3) 0.005(3) 0.055(2) -0.002(3)
O18E 0.112(4) 0.190(5) 0.168(4) -0.004(4) 0.054(4) 0.026(3)
N21E 0.0537(17) 0.0801(19) 0.0899(19) 0.0219(16) 0.0270(16) 0.0066(15)
N22E 0.0512(18) 0.077(2) 0.089(2) 0.0206(17) 0.0314(16) 0.0044(16)
C23E 0.0549(18) 0.083(2) 0.090(2) 0.0189(17) 0.0330(16) 0.0016(16)
C24E 0.059(2) 0.086(2) 0.089(2) 0.0225(19) 0.0286(19) 0.0001(19)
C25E 0.059(2) 0.084(2) 0.091(2) 0.0233(19) 0.0251(19) 0.0027(19)
C26E 0.054(2) 0.080(2) 0.091(2) 0.0206(18) 0.0280(17) 0.0121(18)
C46E 0.082(3) 0.119(3) 0.102(3) 0.005(3) 0.026(3) 0.023(3)
C51E 0.0609(19) 0.082(2) 0.095(2) 0.0183(17) 0.0254(17) 0.0152(17)
C52E 0.064(2) 0.082(2) 0.099(2) 0.014(2) 0.023(2) 0.0101(19)
C53E 0.073(2) 0.088(2) 0.105(3) 0.009(2) 0.021(2) 0.010(2)
C54E 0.076(2) 0.096(2) 0.104(3) 0.007(2) 0.021(2) 0.014(2)
C55E 0.073(2) 0.102(2) 0.101(2) 0.0094(18) 0.0262(18) 0.0202(18)
C56E 0.066(2) 0.094(2) 0.099(2) 0.0143(18) 0.0285(17) 0.0183(18)
C57E 0.068(2) 0.103(3) 0.103(2) 0.013(2) 0.033(2) 0.018(2)
C58E 0.074(2) 0.112(3) 0.105(3) 0.012(2) 0.034(2) 0.021(2)
C59E 0.079(2) 0.116(3) 0.102(3) 0.010(2) 0.031(2) 0.024(2)
C60E 0.077(2) 0.114(3) 0.101(2) 0.007(2) 0.027(2) 0.024(2)
N11F 0.096(3) 0.096(2) 0.115(2) 0.022(2) 0.057(2) 0.014(2)
C12F 0.099(3) 0.101(3) 0.119(3) 0.018(2) 0.053(2) 0.019(2)
C13F 0.100(3) 0.096(3) 0.120(3) 0.013(2) 0.048(2) 0.021(2)
C14F 0.104(3) 0.090(2) 0.118(3) 0.015(2) 0.043(2) 0.019(2)
C15F 0.098(3) 0.088(2) 0.112(3) 0.018(2) 0.048(2) 0.013(2)
C16F 0.095(2) 0.090(2) 0.110(2) 0.0189(19) 0.0531(19) 0.0135(18)
C17F 0.114(3) 0.092(3) 0.121(3) 0.015(2) 0.038(3) 0.024(3)
O18F 0.135(4) 0.125(4) 0.128(4) 0.005(3) 0.039(3) 0.044(3)
N21F 0.083(2) 0.096(2) 0.104(2) 0.0203(17) 0.0559(18) 0.0087(17)
N22F 0.086(2) 0.090(2) 0.104(2) 0.0188(19) 0.0559(19) 0.0107(19)
C23F 0.092(2) 0.090(2) 0.106(2) 0.0193(19) 0.0534(19) 0.0107(18)
C24F 0.095(3) 0.093(2) 0.105(2) 0.022(2) 0.054(2) 0.008(2)
C25F 0.090(2) 0.097(2) 0.104(2) 0.022(2) 0.056(2) 0.007(2)
C26F 0.076(2) 0.098(2) 0.105(2) 0.017(2) 0.050(2) 0.0090(19)
C51F 0.071(2) 0.1016(19) 0.106(2) 0.012(2) 0.0444(19) 0.0097(18)
C52F 0.075(2) 0.107(2) 0.112(3) 0.012(2) 0.038(2) 0.009(2)
C53F 0.077(2) 0.108(2) 0.114(3) 0.010(2) 0.035(2) 0.009(2)
C54F 0.075(2) 0.105(2) 0.114(3) 0.007(2) 0.038(2) 0.009(2)
C55F 0.072(2) 0.103(2) 0.105(2) 0.009(2) 0.0446(19) 0.0094(18)
C56F 0.071(2) 0.102(2) 0.102(2) 0.011(2) 0.0445(18) 0.0104(18)
C57F 0.073(2) 0.104(2) 0.096(3) 0.010(2) 0.045(2) 0.011(2)
C58F 0.077(2) 0.104(2) 0.096(3) 0.013(2) 0.042(2) 0.012(2)
C59F 0.078(2) 0.104(2) 0.098(3) 0.013(2) 0.043(2) 0.011(2)
C60F 0.075(2) 0.104(2) 0.103(3) 0.009(2) 0.046(2) 0.010(2)
N11G 0.112(3) 0.129(3) 0.103(3) -0.012(2) 0.039(2) 0.019(2)
C12G 0.111(3) 0.124(3) 0.106(3) -0.014(2) 0.041(2) 0.017(3)
C13G 0.115(3) 0.127(3) 0.105(3) -0.013(2) 0.039(2) 0.014(3)
C14G 0.118(3) 0.132(3) 0.104(3) -0.012(2) 0.039(2) 0.014(2)
C15G 0.117(3) 0.136(3) 0.101(3) -0.011(2) 0.035(2) 0.017(3)
C16G 0.115(3) 0.138(3) 0.099(2) -0.010(2) 0.034(2) 0.022(2)
C17G 0.124(3) 0.137(3) 0.110(3) -0.010(3) 0.043(3) 0.009(3)
O18G 0.134(4) 0.154(4) 0.131(4) -0.008(3) 0.061(3) 0.013(3)
N21G 0.116(3) 0.159(3) 0.102(3) -0.004(3) 0.028(3) 0.039(3)
N22G 0.114(3) 0.153(3) 0.100(2) -0.005(3) 0.031(2) 0.035(3)
C23G 0.117(3) 0.151(3) 0.101(2) -0.005(2) 0.031(2) 0.032(2)
C24G 0.121(3) 0.158(3) 0.104(3) -0.001(3) 0.029(3) 0.035(3)
C25G 0.121(3) 0.162(4) 0.106(3) 0.000(3) 0.029(3) 0.038(3)
N11H 0.109(3) 0.072(2) 0.125(3) 0.011(2) 0.047(2) 0.020(2)
C12H 0.109(3) 0.075(2) 0.127(3) 0.010(2) 0.044(2) 0.025(2)
C13H 0.116(3) 0.079(2) 0.130(3) 0.011(2) 0.039(3) 0.030(2)
C14H 0.126(3) 0.083(2) 0.131(3) 0.013(2) 0.038(2) 0.031(2)
C15H 0.123(3) 0.078(2) 0.129(3) 0.014(2) 0.039(2) 0.024(2)
C16H 0.114(3) 0.074(2) 0.126(2) 0.0153(19) 0.046(2) 0.0195(19)
C17H 0.138(4) 0.097(3) 0.136(3) 0.018(3) 0.030(3) 0.036(3)
O18H 0.169(5) 0.128(4) 0.131(3) 0.006(3) 0.013(4) 0.041(4)
N21H 0.107(3) 0.085(2) 0.132(3) 0.016(2) 0.056(2) 0.010(2)
N22H 0.105(3) 0.079(2) 0.130(3) 0.015(2) 0.053(2) 0.013(2)
C23H 0.111(3) 0.082(2) 0.130(3) 0.017(2) 0.050(2) 0.0142(19)
C24H 0.115(3) 0.088(3) 0.134(3) 0.019(2) 0.053(2) 0.013(2)
C25H 0.113(3) 0.090(3) 0.134(3) 0.018(2) 0.055(3) 0.012(2)
C26H 0.103(3) 0.087(3) 0.133(3) 0.015(3) 0.060(3) 0.009(2)
C1Z 0.213(6) 0.220(6) 0.224(6) -0.009(5) 0.025(5) 0.005(5)
C2Z 0.213(6) 0.221(6) 0.224(6) -0.009(5) 0.025(5) 0.006(5)
C3Z 0.213(6) 0.220(6) 0.224(6) -0.009(5) 0.025(5) 0.005(5)
C4Z 0.212(6) 0.220(6) 0.225(6) -0.009(5) 0.025(5) 0.004(5)
C5Z 0.211(6) 0.220(6) 0.224(6) -0.009(5) 0.026(5) 0.004(5)
C6Z 0.212(6) 0.221(6) 0.224(6) -0.010(5) 0.024(5) 0.005(5)
C7Z 0.210(6) 0.219(6) 0.222(6) -0.009(5) 0.029(5) 0.004(5)
C8Z 0.211(5) 0.217(5) 0.220(5) -0.008(4) 0.029(4) 0.004(5)
C9Z 0.212(6) 0.219(6) 0.223(6) -0.008(5) 0.027(5) 0.005(5)
C10Z 0.212(6) 0.219(6) 0.222(6) -0.009(5) 0.027(5) 0.005(5)
C11Z 0.207(5) 0.208(5) 0.211(5) -0.005(4) 0.036(4) 0.003(4)

loop_
_atom_type_symbol
_atom_type_description
_atom_type_scat_dispersion_real
_atom_type_scat_dispersion_imag
_atom_type_scat_source
C C 0.0033 0.0016 'International Tables Vol C Tables 4.2.6.8 and 6.1.1.4'
H H 0.0000 0.0000 'International Tables Vol C Tables 4.2.6.8 and 6.1.1.4'
Co Co 0.3494 0.9721 'International Tables Vol C Tables 4.2.6.8 and 6.1.1.4'
N N 0.0061 0.0033 'International Tables Vol C Tables 4.2.6.8 and 6.1.1.4'
O O 0.0106 0.0060 'International Tables Vol C Tables 4.2.6.8 and 6.1.1.4'
F F 0.0171 0.0103 'International Tables Vol C Tables 4.2.6.8 and 6.1.1.4'
B B 0.0013 0.0007 'International Tables Vol C Tables 4.2.6.8 and 6.1.1.4'

loop_
_geom_angle_atom_site_label_1
_geom_angle_atom_site_label_2
_geom_angle_atom_site_label_3
_geom_angle
_geom_angle_site_symmetry_1
_geom_angle_site_symmetry_3
N42A Co1 N11B 166.68(17) . .
N42A Co1 N22E 102.77(16) . .
N11B Co1 N22E 90.53(17) . .
N42A Co1 N22B 100.39(14) . .
N11B Co1 N22B 75.75(16) . .
N22E Co1 N22B 101.56(14) . .
N42A Co1 N11E 89.30(16) . .
N11B Co1 N11E 94.70(18) . .
N22E Co1 N11E 76.47(14) . .
N22B Co1 N11E 170.30(16) . .
N42A Co1 N31A 76.27(17) . .
N11B Co1 N31A 90.83(18) . .
N22E Co1 N31A 169.27(15) . .
N22B Co1 N31A 89.08(16) . .
N11E Co1 N31A 92.81(16) . .
N31B Co2 N11C 171.93(16) . .
N31B Co2 N22C 97.27(17) . .
N11C Co2 N22C 77.28(16) . .
N31B Co2 N11H 90.42(18) . .
N11C Co2 N11H 95.52(18) . .
N22C Co2 N11H 171.08(19) . .
N31B Co2 N22H 95.1(2) . .
N11C Co2 N22H 91.7(2) . .
N22C Co2 N22H 99.1(2) . .
N11H Co2 N22H 75.6(2) . .
N31B Co2 N42B 75.72(16) . .
N11C Co2 N42B 98.87(16) . .
N22C Co2 N42B 97.12(16) . .
N11H Co2 N42B 89.12(16) . .
N22H Co2 N42B 162.24(19) . .
N22A Co3 N11F 100.5(2) . .
N22A Co3 N11A 77.25(18) . .
N11F Co3 N11A 173.93(17) . .
N22A Co3 N22F 95.3(2) . .
N11F Co3 N22F 77.04(16) . .
N11A Co3 N22F 97.44(16) . .
N22A Co3 N42D 161.97(19) . .
N11F Co3 N42D 91.3(2) . .
N11A Co3 N42D 92.19(19) . .
N22F Co3 N42D 100.55(19) . .
N22A Co3 N31D 91.4(2) . .
N11F Co3 N31D 95.3(2) . .
N11A Co3 N31D 90.4(2) . .
N22F Co3 N31D 170.6(2) . .
N42D Co3 N31D 73.9(2) . .
N22G Co4 N11D 100.0(2) . .
N22G Co4 N11G 77.3(2) . .
N11D Co4 N11G 174.2(2) . .
N22G Co4 N42C 160.5(3) . .
N11D Co4 N42C 93.0(2) . .
N11G Co4 N42C 91.0(2) . .
N22G Co4 N22D 94.9(2) . .
N11D Co4 N22D 78.02(17) . .
N11G Co4 N22D 97.0(2) . .
N42C Co4 N22D 102.0(2) . .
N22G Co4 N31C 90.5(3) . .
N11D Co4 N31C 92.0(2) . .
N11G Co4 N31C 93.2(3) . .
N42C Co4 N31C 74.5(3) . .
N22D Co4 N31C 169.3(2) . .
C12A N11A C16A 120.0 . .
C12A N11A Co3 125.3(2) . .
C16A N11A Co3 114.7(2) . .
C13A C12A N11A 120.0 . .
C13A C12A H12A 120.0 . .
N11A C12A H12A 120.0 . .
C12A C13A C14A 120.0 . .
C12A C13A H13A 120.0 . .
C14A C13A H13A 120.0 . .
C15A C14A C13A 120.0 . .
C15A C14A C17A 118.8(4) . .
C13A C14A C17A 121.1(4) . .
C16A C15A C14A 120.0 . .
C16A C15A H15A 120.0 . .
C14A C15A H15A 120.0 . .
C23A C16A C15A 124.3(4) . .
C23A C16A N11A 115.6(4) . .
C15A C16A N11A 120.0 . .
O18A C17A C14A 111.5(6) . .
O18A C17A H17A 109.3 . .
C14A C17A H17A 109.3 . .
O18A C17A H17B 109.3 . .
C14A C17A H17B 109.3 . .
H17A C17A H17B 108.0 . .
C26A N21A C25A 125.5(5) . .
C26A N21A N22A 126.1(5) . .
C25A N21A N22A 108.0 . .
C23A N22A N21A 108.0 . .
C23A N22A Co3 112.3(3) . .
N21A N22A Co3 139.0(3) . .
C16A C23A C24A 132.1(4) . .
C16A C23A N22A 119.8(4) . .
C24A C23A N22A 108.0 . .
C25A C24A C23A 108.0 . .
C25A C24A H24A 126.0 . .
C23A C24A H24A 126.0 . .
C24A C25A N21A 108.0 . .
C24A C25A H25A 126.0 . .
N21A C25A H25A 126.0 . .
N21A C26A C51A 117.5(6) . .
N21A C26A H26A 107.9 . .
C51A C26A H26A 107.9 . .
N21A C26A H26B 107.9 . .
C51A C26A H26B 107.9 . .
H26A C26A H26B 107.2 . .
C32A N31A C36A 120.0 . .
C32A N31A Co1 125.0(3) . .
C36A N31A Co1 115.0(3) . .
C33A C32A N31A 120.0 . .
C33A C32A H32A 120.0 . .
N31A C32A H32A 120.0 . .
C32A C33A C34A 120.0 . .
C32A C33A H33A 120.0 . .
C34A C33A H33A 120.0 . .
C35A C34A C33A 120.0 . .
C35A C34A C37A 126.1(6) . .
C33A C34A C37A 113.8(6) . .
C34A C35A C36A 120.0 . .
C34A C35A H35A 120.0 . .
C36A C35A H35A 120.0 . .
C43A C36A C35A 125.2(4) . .
C43A C36A N31A 114.7(4) . .
C35A C36A N31A 120.0 . .
O38A C37A C34A 96.2(7) . .
O38A C37A H37A 112.5 . .
C34A C37A H37A 112.5 . .
O38A C37A H37B 112.5 . .
C34A C37A H37B 112.5 . .
H37A C37A H37B 110.0 . .
C46A N41A N42A 121.6(4) . .
C46A N41A C45A 130.4(4) . .
N42A N41A C45A 108.0 . .
N41A N42A C43A 108.0 . .
N41A N42A Co1 138.8(2) . .
C43A N42A Co1 112.6(2) . .
C36A C43A N42A 120.4(4) . .
C36A C43A C44A 131.5(4) . .
N42A C43A C44A 108.0 . .
C45A C44A C43A 108.0 . .
C45A C44A H44A 126.0 . .
C43A C44A H44A 126.0 . .
C44A C45A N41A 108.0 . .
C44A C45A H45A 126.0 . .
N41A C45A H45A 126.0 . .
N41A C46A C60A 114.5(4) . .
N41A C46A H46A 108.6 . .
C60A C46A H46A 108.6 . .
N41A C46A H46B 108.6 . .
C60A C46A H46B 108.6 . .
H46A C46A H46B 107.6 . .
C52A C51A C56A 120.0 . .
C52A C51A C26A 119.3(3) . .
C56A C51A C26A 120.6(3) . .
C51A C52A C53A 120.0 . .
C51A C52A H52A 120.0 . .
C53A C52A H52A 120.0 . .
C54A C53A C52A 120.0 . .
C54A C53A H53A 120.0 . .
C52A C53A H53A 120.0 . .
C53A C54A C55A 120.0 . .
C53A C54A H54A 120.0 . .
C55A C54A H54A 120.0 . .
C56A C55A C54A 120.0 . .
C56A C55A C60A 120.0 . .
C54A C55A C60A 120.0 . .
C57A C56A C55A 120.0 . .
C57A C56A C51A 120.0 . .
C55A C56A C51A 120.0 . .
C58A C57A C56A 120.0 . .
C58A C57A H57A 120.0 . .
C56A C57A H57A 120.0 . .
C57A C58A C59A 120.0 . .
C57A C58A H58A 120.0 . .
C59A C58A H58A 120.0 . .
C58A C59A C60A 120.0 . .
C58A C59A H59A 120.0 . .
C60A C59A H59A 120.0 . .
C59A C60A C55A 120.0 . .
C59A C60A C46A 119.7(3) . .
C55A C60A C46A 120.2(3) . .
C12B N11B C16B 120.0 . .
C12B N11B Co1 124.2(2) . .
C16B N11B Co1 115.1(2) . .
N11B C12B C13B 120.0 . .
N11B C12B H12B 120.0 . .
C13B C12B H12B 120.0 . .
C14B C13B C12B 120.0 . .
C14B C13B H13B 120.0 . .
C12B C13B H13B 120.0 . .
C13B C14B C15B 120.0 . .
C13B C14B C17B 123.4(5) . .
C15B C14B C17B 116.6(5) . .
C16B C15B C14B 120.0 . .
C16B C15B H15B 120.0 . .
C14B C15B H15B 120.0 . .
C23B C16B C15B 122.8(4) . .
C23B C16B N11B 117.1(4) . .
C15B C16B N11B 120.0 . .
O18B C17B C14B 115.5(9) . .
O18B C17B H17C 108.4 . .
C14B C17B H17C 108.4 . .
O18B C17B H17D 108.4 . .
C14B C17B H17D 108.4 . .
H17C C17B H17D 107.5 . .
C17B O18B H18B 109.5 . .
C26B N21B C25B 128.7(3) . .
C26B N21B N22B 122.8(3) . .
C25B N21B N22B 108.0 . .
N21B N22B C23B 108.0 . .
N21B N22B Co1 138.5(2) . .
C23B N22B Co1 113.2(2) . .
C16B C23B C24B 134.1(4) . .
C16B C23B N22B 117.8(4) . .
C24B C23B N22B 108.0 . .
C23B C24B C25B 108.0 . .
C23B C24B H24B 126.0 . .
C25B C24B H24B 126.0 . .
N21B C25B C24B 108.0 . .
N21B C25B H25B 126.0 . .
C24B C25B H25B 126.0 . .
N21B C26B C51B 116.3(5) . .
N21B C26B H26C 108.2 . .
C51B C26B H26C 108.2 . .
N21B C26B H26D 108.2 . .
C51B C26B H26D 108.2 . .
H26C C26B H26D 107.4 . .
C32B N31B C36B 120.0 . .
C32B N31B Co2 124.7(2) . .
C36B N31B Co2 115.2(2) . .
C33B C32B N31B 120.0 . .
C33B C32B H32B 120.0 . .
N31B C32B H32B 120.0 . .
C32B C33B C34B 120.0 . .
C32B C33B H33B 120.0 . .
C34B C33B H33B 120.0 . .
C35B C34B C33B 120.0 . .
C35B C34B C37B 117.7(4) . .
C33B C34B C37B 122.3(4) . .
C34B C35B C36B 120.0 . .
C34B C35B H35B 120.0 . .
C36B C35B H35B 120.0 . .
C43B C36B C35B 121.3(4) . .
C43B C36B N31B 118.7(4) . .
C35B C36B N31B 120.0 . .
O38B C37B C34B 113.3(7) . .
O38B C37B H37C 108.9 . .
C34B C37B H37C 108.9 . .
O38B C37B H37D 108.9 . .
C34B C37B H37D 108.9 . .
H37C C37B H37D 107.7 . .
C37B O38B H38B 109.5 . .
C46B N41B C45B 127.2(4) . .
C46B N41B N42B 124.0(4) . .
C45B N41B N42B 108.0 . .
N41B N42B C43B 108.0 . .
N41B N42B Co2 137.2(2) . .
C43B N42B Co2 113.6(2) . .
C36B C43B C44B 135.1(4) . .
C36B C43B N42B 116.5(4) . .
C44B C43B N42B 108.0 . .
C43B C44B C45B 108.0 . .
C43B C44B H44B 126.0 . .
C45B C44B H44B 126.0 . .
N41B C45B C44B 108.0 . .
N41B C45B H45B 126.0 . .
C44B C45B H45B 126.0 . .
N41B C46B C60B 113.8(5) . .
N41B C46B H46C 108.8 . .
C60B C46B H46C 108.8 . .
N41B C46B H46D 108.8 . .
C60B C46B H46D 108.8 . .
H46C C46B H46D 107.7 . .
C52B C51B C56B 120.0 . .
C52B C51B C26B 119.5(3) . .
C56B C51B C26B 120.5(3) . .
C53B C52B C51B 120.0 . .
C53B C52B H52B 120.0 . .
C51B C52B H52B 120.0 . .
C52B C53B C54B 120.0 . .
C52B C53B H53B 120.0 . .
C54B C53B H53B 120.0 . .
C55B C54B C53B 120.0 . .
C55B C54B H54B 120.0 . .
C53B C54B H54B 120.0 . .
C56B C55B C54B 120.0 . .
C56B C55B C60B 120.0 . .
C54B C55B C60B 120.0 . .
C57B C56B C55B 120.0 . .
C57B C56B C51B 120.0 . .
C55B C56B C51B 120.0 . .
C56B C57B C58B 120.0 . .
C56B C57B H57B 120.0 . .
C58B C57B H57B 120.0 . .
C59B C58B C57B 120.0 . .
C59B C58B H58B 120.0 . .
C57B C58B H58B 120.0 . .
C60B C59B C58B 120.0 . .
C60B C59B H59B 120.0 . .
C58B C59B H59B 120.0 . .
C59B C60B C55B 120.0 . .
C59B C60B C46B 119.1(3) . .
C55B C60B C46B 120.9(3) . .
C12C N11C C16C 120.0 . .
C12C N11C Co2 125.7(2) . .
C16C N11C Co2 114.3(2) . .
N11C C12C C13C 120.0 . .
N11C C12C H12C 120.0 . .
C13C C12C H12C 120.0 . .
C14C C13C C12C 120.0 . .
C14C C13C H13C 120.0 . .
C12C C13C H13C 120.0 . .
C15C C14C C13C 120.0 . .
C15C C14C C17C 119.5(4) . .
C13C C14C C17C 120.5(4) . .
C16C C15C C14C 120.0 . .
C16C C15C H15C 120.0 . .
C14C C15C H15C 120.0 . .
C23C C16C C15C 123.0(3) . .
C23C C16C N11C 116.9(3) . .
C15C C16C N11C 120.0 . .
O18C C17C C14C 113.0(6) . .
O18C C17C H17E 109.0 . .
C14C C17C H17E 109.0 . .
O18C C17C H17F 109.0 . .
C14C C17C H17F 109.0 . .
H17E C17C H17F 107.8 . .
C17C O18C H18C 109.5 . .
C26C N21C N22C 123.7(4) . .
C26C N21C C25C 128.2(4) . .
N22C N21C C25C 108.0 . .
N21C N22C C23C 108.0 . .
N21C N22C Co2 141.4(2) . .
C23C N22C Co2 110.4(2) . .
C16C C23C C24C 131.4(4) . .
C16C C23C N22C 120.6(4) . .
C24C C23C N22C 108.0 . .
C25C C24C C23C 108.0 . .
C25C C24C H24C 126.0 . .
C23C C24C H24C 126.0 . .
C24C C25C N21C 108.0 . .
C24C C25C H25C 126.0 . .
N21C C25C H25C 126.0 . .
N21C C26C C51C 113.5(5) . .
N21C C26C H26E 108.9 . .
C51C C26C H26E 108.9 . .
N21C C26C H26F 108.9 . .
C51C C26C H26F 108.9 . .
H26E C26C H26F 107.7 . .
C32C N31C C36C 120.0 . .
C32C N31C Co4 126.8(4) . .
C36C N31C Co4 113.2(4) . .
N31C C32C C33C 120.0 . .
N31C C32C H32C 120.0 . .
C33C C32C H32C 120.0 . .
C34C C33C C32C 120.0 . .
C34C C33C H33C 120.0 . .
C32C C33C H33C 120.0 . .
C33C C34C C35C 120.0 . .
C33C C34C C37C 121.2(6) . .
C35C C34C C37C 118.8(6) . .
C36C C35C C34C 120.0 . .
C36C C35C H35C 120.0 . .
C34C C35C H35C 120.0 . .
C43C C36C C35C 120.2(7) . .
C43C C36C N31C 119.8(7) . .
C35C C36C N31C 120.0 . .
O38C C37C C34C 94.9(8) . .
O38C C37C H37E 112.8 . .
C34C C37C H37E 112.8 . .
O38C C37C H37F 112.8 . .
C34C C37C H37F 112.8 . .
H37E C37C H37F 110.2 . .
C46C N41C C45C 130.5(6) . .
C46C N41C N42C 121.1(6) . .
C45C N41C N42C 108.0 . .
N41C N42C C43C 108.0 . .
N41C N42C Co4 137.3(4) . .
C43C N42C Co4 114.7(4) . .
C36C C43C N42C 117.8(7) . .
C36C C43C C44C 134.2(7) . .
N42C C43C C44C 108.0 . .
C45C C44C C43C 108.0 . .
C45C C44C H44C 126.0 . .
C43C C44C H44C 126.0 . .
N41C C45C C44C 108.0 . .
N41C C45C H45C 126.0 . .
C44C C45C H45C 126.0 . .
N41C C46C C60C 114.4(7) . .
N41C C46C H46E 108.7 . .
C60C C46C H46E 108.7 . .
N41C C46C H46F 108.7 . .
C60C C46C H46F 108.7 . .
H46E C46C H46F 107.6 . .
C52C C51C C56C 120.0 . .
C52C C51C C26C 117.9(3) . .
C56C C51C C26C 122.0(3) . .
C53C C52C C51C 120.0 . .
C53C C52C H52C 120.0 . .
C51C C52C H52C 120.0 . .
C52C C53C C54C 120.0 . .
C52C C53C H53C 120.0 . .
C54C C53C H53C 120.0 . .
C53C C54C C55C 120.0 . .
C53C C54C H54C 120.0 . .
C55C C54C H54C 120.0 . .
C56C C55C C54C 120.0 . .
C56C C55C C60C 120.0 . .
C54C C55C C60C 120.0 . .
C55C C56C C57C 120.0 . .
C55C C56C C51C 120.0 . .
C57C C56C C51C 120.0 . .
C58C C57C C56C 120.0 . .
C58C C57C H57C 120.0 . .
C56C C57C H57C 120.0 . .
C57C C58C C59C 120.0 . .
C57C C58C H58C 120.0 . .
C59C C58C H58C 120.0 . .
C60C C59C C58C 120.0 . .
C60C C59C H59C 120.0 . .
C58C C59C H59C 120.0 . .
C59C C60C C55C 120.0 . .
C59C C60C C46C 121.3(4) . .
C55C C60C C46C 118.7(4) . .
C12D N11D C16D 120.0 . .
C12D N11D Co4 126.1(3) . .
C16D N11D Co4 113.9(3) . .
C13D C12D N11D 120.0 . .
C13D C12D H12D 120.0 . .
N11D C12D H12D 120.0 . .
C12D C13D C14D 120.0 . .
C12D C13D H13D 120.0 . .
C14D C13D H13D 120.0 . .
C15D C14D C13D 120.0 . .
C15D C14D C17D 118.5(5) . .
C13D C14D C17D 121.4(5) . .
C14D C15D C16D 120.0 . .
C14D C15D H15D 120.0 . .
C16D C15D H15D 120.0 . .
C23D C16D C15D 122.0(4) . .
C23D C16D N11D 117.9(4) . .
C15D C16D N11D 120.0 . .
O18D C17D C14D 112.8(7) . .
O18D C17D H17G 109.0 . .
C14D C17D H17G 109.0 . .
O18D C17D H17H 109.0 . .
C14D C17D H17H 109.0 . .
H17G C17D H17H 107.8 . .
C26D N21D N22D 124.4(5) . .
C26D N21D C25D 126.7(4) . .
N22D N21D C25D 108.0 . .
N21D N22D C23D 108.0 . .
N21D N22D Co4 141.1(2) . .
C23D N22D Co4 110.9(2) . .
C16D C23D C24D 132.6(4) . .
C16D C23D N22D 119.1(4) . .
C24D C23D N22D 108.0 . .
C23D C24D C25D 108.0 . .
C23D C24D H24D 126.0 . .
C25D C24D H24D 126.0 . .
N21D C25D C24D 108.0 . .
N21D C25D H25D 126.0 . .
C24D C25D H25D 126.0 . .
N21D C26D C51D 113.6(5) . .
N21D C26D H26G 108.8 . .
C51D C26D H26G 108.8 . .
N21D C26D H26H 108.8 . .
C51D C26D H26H 108.8 . .
H26G C26D H26H 107.7 . .
C32D N31D C36D 120.0 . .
C32D N31D Co3 124.5(3) . .
C36D N31D Co3 115.2(3) . .
N31D C32D C33D 120.0 . .
N31D C32D H32D 120.0 . .
C33D C32D H32D 120.0 . .
C32D C33D C34D 120.0 . .
C32D C33D H33D 120.0 . .
C34D C33D H33D 120.0 . .
C33D C34D C35D 120.0 . .
C33D C34D C37D 122.2(6) . .
C35D C34D C37D 117.7(6) . .
C36D C35D C34D 120.0 . .
C36D C35D H35D 120.0 . .
C34D C35D H35D 120.0 . .
C43D C36D C35D 121.6(5) . .
C43D C36D N31D 118.4(5) . .
C35D C36D N31D 120.0 . .
O38D C37D C34D 109.8(9) . .
O38D C37D H37G 109.7 . .
C34D C37D H37G 109.7 . .
O38D C37D H37H 109.7 . .
C34D C37D H37H 109.7 . .
H37G C37D H37H 108.2 . .
C37D O38D H38D 109.5 . .
C46D N41D N42D 121.2(6) . .
C46D N41D C45D 130.2(5) . .
N42D N41D C45D 108.0 . .
C43D N42D N41D 108.0 . .
C43D N42D Co3 114.6(3) . .
N41D N42D Co3 137.2(3) . .
C36D C43D N42D 117.7(5) . .
C36D C43D C44D 134.3(5) . .
N42D C43D C44D 108.0 . .
C45D C44D C43D 108.0 . .
C45D C44D H44D 126.0 . .
C43D C44D H44D 126.0 . .
C44D C45D N41D 108.0 . .
C44D C45D H45D 126.0 . .
N41D C45D H45D 126.0 . .
N41D C46D C60D 115.1(6) . .
N41D C46D H46G 108.5 . .
C60D C46D H46G 108.5 . .
N41D C46D H46H 108.5 . .
C60D C46D H46H 108.5 . .
H46G C46D H46H 107.5 . .
C52D C51D C56D 120.0 . .
C52D C51D C26D 117.7(3) . .
C56D C51D C26D 122.2(3) . .
C51D C52D C53D 120.0 . .
C51D C52D H52D 120.0 . .
C53D C52D H52D 120.0 . .
C54D C53D C52D 120.0 . .
C54D C53D H53D 120.0 . .
C52D C53D H53D 120.0 . .
C55D C54D C53D 120.0 . .
C55D C54D H54D 120.0 . .
C53D C54D H54D 120.0 . .
C54D C55D C56D 120.0 . .
C54D C55D C60D 120.0 . .
C56D C55D C60D 120.0 . .
C57D C56D C55D 120.0 . .
C57D C56D C51D 120.0 . .
C55D C56D C51D 120.0 . .
C56D C57D C58D 120.0 . .
C56D C57D H57D 120.0 . .
C58D C57D H57D 120.0 . .
C57D C58D C59D 120.0 . .
C57D C58D H58D 120.0 . .
C59D C58D H58D 120.0 . .
C58D C59D C60D 120.0 . .
C58D C59D H59D 120.0 . .
C60D C59D H59D 120.0 . .
C59D C60D C55D 120.0 . .
C59D C60D C46D 121.0(3) . .
C55D C60D C46D 118.9(3) . .
C12E N11E C16E 120.0 . .
C12E N11E Co1 125.44(19) . .
C16E N11E Co1 114.54(19) . .
N11E C12E C13E 120.0 . .
N11E C12E H12E 120.0 . .
C13E C12E H12E 120.0 . .
C14E C13E C12E 120.0 . .
C14E C13E H13E 120.0 . .
C12E C13E H13E 120.0 . .
C13E C14E C15E 120.0 . .
C13E C14E C17E 121.5(4) . .
C15E C14E C17E 118.4(4) . .
C14E C15E C16E 120.0 . .
C14E C15E H15E 120.0 . .
C16E C15E H15E 120.0 . .
C23E C16E C15E 123.3(3) . .
C23E C16E N11E 116.6(3) . .
C15E C16E N11E 120.0 . .
O18E C17E C14E 113.8(7) . .
O18E C17E H17I 108.8 . .
C14E C17E H17I 108.8 . .
O18E C17E H17J 108.8 . .
C14E C17E H17J 108.8 . .
H17I C17E H17J 107.7 . .
C17E O18E H18E 109.5 . .
C26E N21E N22E 121.5(4) . .
C26E N21E C25E 130.4(4) . .
N22E N21E C25E 108.0 . .
C23E N22E N21E 108.0 . .
C23E N22E Co1 112.87(19) . .
N21E N22E Co1 138.6(2) . .
C16E C23E N22E 119.0(3) . .
C16E C23E C24E 133.0(3) . .
N22E C23E C24E 108.0 . .
C25E C24E C23E 108.0 . .
C25E C24E H24E 126.0 . .
C23E C24E H24E 126.0 . .
C24E C25E N21E 108.0 . .
C24E C25E H25E 126.0 . .
N21E C25E H25E 126.0 . .
N21E C26E C51E 113.0(5) . .
N21E C26E H26I 109.0 . .
C51E C26E H26I 109.0 . .
N21E C26E H26J 109.0 . .
C51E C26E H26J 109.0 . .
H26I C26E H26J 107.8 . .
N21G C46E C60E 118.0(7) 7 .
N21G C46E H46I 107.8 7 .
C60E C46E H46I 107.8 . .
N21G C46E H46J 107.8 7 .
C60E C46E H46J 107.8 . .
H46I C46E H46J 107.1 . .
C52E C51E C56E 120.0 . .
C52E C51E C26E 120.0(3) . .
C56E C51E C26E 120.0(3) . .
C51E C52E C53E 120.0 . .
C51E C52E H52E 120.0 . .
C53E C52E H52E 120.0 . .
C52E C53E C54E 120.0 . .
C52E C53E H53E 120.0 . .
C54E C53E H53E 120.0 . .
C53E C54E C55E 120.0 . .
C53E C54E H54E 120.0 . .
C55E C54E H54E 120.0 . .
C56E C55E C54E 120.0 . .
C56E C55E C60E 120.0 . .
C54E C55E C60E 120.0 . .
C55E C56E C57E 120.0 . .
C55E C56E C51E 120.0 . .
C57E C56E C51E 120.0 . .
C58E C57E C56E 120.0 . .
C58E C57E H57E 120.0 . .
C56E C57E H57E 120.0 . .
C57E C58E C59E 120.0 . .
C57E C58E H58E 120.0 . .
C59E C58E H58E 120.0 . .
C60E C59E C58E 120.0 . .
C60E C59E H59E 120.0 . .
C58E C59E H59E 120.0 . .
C59E C60E C55E 120.0 . .
C59E C60E C46E 118.2(4) . .
C55E C60E C46E 121.8(4) . .
C12F N11F C16F 120.0 . .
C12F N11F Co3 125.4(2) . .
C16F N11F Co3 114.6(2) . .
C13F C12F N11F 120.0 . .
C13F C12F H12F 120.0 . .
N11F C12F H12F 120.0 . .
C14F C13F C12F 120.0 . .
C14F C13F H13F 120.0 . .
C12F C13F H13F 120.0 . .
C13F C14F C15F 120.0 . .
C13F C14F C17F 122.7(4) . .
C15F C14F C17F 117.3(4) . .
C16F C15F C14F 120.0 . .
C16F C15F H15F 120.0 . .
C14F C15F H15F 120.0 . .
C23F C16F C15F 122.9(3) . .
C23F C16F N11F 117.0(3) . .
C15F C16F N11F 120.0 . .
O18F C17F C14F 111.2(6) . .
O18F C17F H17K 109.4 . .
C14F C17F H17K 109.4 . .
O18F C17F H17L 109.4 . .
C14F C17F H17L 109.4 . .
H17K C17F H17L 108.0 . .
C26F N21F N22F 124.9(4) . .
C26F N21F C25F 126.3(4) . .
N22F N21F C25F 108.0 . .
C23F N22F N21F 108.0 . .
C23F N22F Co3 111.6(2) . .
N21F N22F Co3 140.2(2) . .
C16F C23F C24F 133.0(3) . .
C16F C23F N22F 118.7(3) . .
C24F C23F N22F 108.0 . .
C23F C24F C25F 108.0 . .
C23F C24F H24F 126.0 . .
C25F C24F H24F 126.0 . .
C24F C25F N21F 108.0 . .
C24F C25F H25F 126.0 . .
N21F C25F H25F 126.0 . .
N21F C26F C51F 115.6(6) . .
N21F C26F H26K 108.4 . .
C51F C26F H26K 108.4 . .
N21F C26F H26L 108.4 . .
C51F C26F H26L 108.4 . .
H26K C26F H26L 107.4 . .
C52F C51F C56F 120.0 . .
C52F C51F C26F 117.9(3) . .
C56F C51F C26F 122.1(3) . .
C51F C52F C53F 120.0 . .
C51F C52F H52F 120.0 . .
C53F C52F H52F 120.0 . .
C54F C53F C52F 120.0 . .
C54F C53F H53F 120.0 . .
C52F C53F H53F 120.0 . .
C53F C54F C55F 120.0 . .
C53F C54F H54F 120.0 . .
C55F C54F H54F 120.0 . .
C54F C55F C56F 120.0 . .
C54F C55F C60F 120.0 . .
C56F C55F C60F 120.0 . .
C57F C56F C55F 120.0 . .
C57F C56F C51F 120.0 . .
C55F C56F C51F 120.0 . .
C56F C57F C58F 120.0 . .
C56F C57F H57F 120.0 . .
C58F C57F H57F 120.0 . .
C57F C58F C59F 120.0 . .
C57F C58F H58F 120.0 . .
C59F C58F H58F 120.0 . .
C60F C59F C58F 120.0 . .
C60F C59F H59F 120.0 . .
C58F C59F H59F 120.0 . .
C59F C60F C55F 120.0 . .
C59F C60F C26H 120.1(4) . 7
C55F C60F C26H 119.8(4) . 7
C12G N11G C16G 120.0 . .
C12G N11G Co4 124.7(3) . .
C16G N11G Co4 115.2(3) . .
N11G C12G C13G 120.0 . .
N11G C12G H12G 120.0 . .
C13G C12G H12G 120.0 . .
C14G C13G C12G 120.0 . .
C14G C13G H13G 120.0 . .
C12G C13G H13G 120.0 . .
C15G C14G C13G 120.0 . .
C15G C14G C17G 120.3(5) . .
C13G C14G C17G 119.7(5) . .
C16G C15G C14G 120.0 . .
C16G C15G H15G 120.0 . .
C14G C15G H15G 120.0 . .
C23G C16G C15G 125.3(5) . .
C23G C16G N11G 114.7(5) . .
C15G C16G N11G 120.0 . .
O18G C17G C14G 118.1(8) . .
O18G C17G H17M 107.8 . .
C14G C17G H17M 107.8 . .
O18G C17G H17N 107.8 . .
C14G C17G H17N 107.8 . .
H17M C17G H17N 107.1 . .
C17G O18G H18G 109.5 . .
C46E N21G N22G 121.3(5) 7 .
C46E N21G C25G 129.7(5) 7 .
N22G N21G C25G 108.0 . .
C23G N22G N21G 108.0 . .
C23G N22G Co4 112.4(3) . .
N21G N22G Co4 138.5(3) . .
C16G C23G N22G 120.2(5) . .
C16G C23G C24G 131.3(5) . .
N22G C23G C24G 108.0 . .
C25G C24G C23G 108.0 . .
C25G C24G H24G 126.0 . .
C23G C24G H24G 126.0 . .
C24G C25G N21G 108.0 . .
C24G C25G H25G 126.0 . .
N21G C25G H25G 126.0 . .
C12H N11H C16H 120.0 . .
C12H N11H Co2 125.4(2) . .
C16H N11H Co2 114.5(2) . .
C13H C12H N11H 120.0 . .
C13H C12H H12H 120.0 . .
N11H C12H H12H 120.0 . .
C12H C13H C14H 120.0 . .
C12H C13H H13H 120.0 . .
C14H C13H H13H 120.0 . .
C13H C14H C15H 120.0 . .
C13H C14H C17H 118.5(5) . .
C15H C14H C17H 121.2(5) . .
C16H C15H C14H 120.0 . .
C16H C15H H15H 120.0 . .
C14H C15H H15H 120.0 . .
C15H C16H N11H 120.0 . .
C15H C16H C23H 124.4(4) . .
N11H C16H C23H 115.5(4) . .
O18H C17H C14H 114.1(7) . .
O18H C17H H17O 108.7 . .
C14H C17H H17O 108.7 . .
O18H C17H H17P 108.7 . .
C14H C17H H17P 108.7 . .
H17O C17H H17P 107.6 . .
C17H O18H H18H 109.5 . .
N22H N21H C25H 113.5(7) . .
N22H N21H C26H 120.7(6) . .
C25H N21H C26H 125.3(7) . .
N21H N22H C23H 102.9(6) . .
N21H N22H Co2 141.9(5) . .
C23H N22H Co2 115.2(5) . .
N22H C23H C24H 112.7(8) . .
N22H C23H C16H 118.9(7) . .
C24H C23H C16H 128.1(7) . .
C25H C24H C23H 103.6(8) . .
C25H C24H H24H 128.2 . .
C23H C24H H24H 128.2 . .
N21H C25H C24H 107.0(8) . .
N21H C25H H25H 126.5 . .
C24H C25H H25H 126.5 . .
C60F C26H N21H 115.0(10) 7 .
C60F C26H H26M 108.5 7 .
N21H C26H H26M 108.5 . .
C60F C26H H26N 108.5 7 .
N21H C26H H26N 108.5 . .
H26M C26H H26N 107.5 . .
F3 B1 F1 113.7(9) . .
F3 B1 F2 112.2(9) . .
F1 B1 F2 112.6(8) . .
F2B B1 F1B 94.7(13) . .
F3 B1 F4 106.8(9) . .
F2B B1 F4 72.4(10) . .
F1 B1 F4 104.6(8) . .
F2 B1 F4 106.2(8) . .
F1B B1 F4 164.9(11) . .
F2B B1 F3B 122.3(14) . .
F1B B1 F3B 84.6(12) . .
F4 B1 F3B 108.8(12) . .
B1 F2B F4 56.2(8) . .
B1 F4 F2B 51.4(6) . .
F5B B2 F6B 99.0(15) . .
F5B B2 F8 78.9(11) . .
F5 B2 F8 112.3(10) . .
F6B B2 F8 162.7(14) . .
F5B B2 F7 147.5(14) . .
F5 B2 F7 109.8(10) . .
F6B B2 F7 83.1(11) . .
F8 B2 F7 107.9(9) . .
F5 B2 F6 111.6(10) . .
F8 B2 F6 105.9(9) . .
F7 B2 F6 109.1(9) . .
B2 F5B F8 51.2(8) . .
B2 F8 F5B 49.8(6) . .
F11 B3 F10 107.6(11) . .
F11 B3 F9 114.6(12) . .
F10 B3 F9 112.5(11) . .
F10 B3 F11B 149.9(18) . .
F9 B3 F11B 97.5(16) . .
F11 B3 F12 111.0(11) . .
F10 B3 F12 105.9(11) . .
F9 B3 F12 104.9(10) . .
F11B B3 F12 60.8(13) . .
B3 F11B F12 60.3(11) . .
B3 F12 F11B 58.9(8) . .
F18B B5 F17 98(2) . .
F18B B5 F20B 118(3) . .
F17 B5 F20B 135.8(19) . .
F17 B5 F18 109.7(12) . .
F17 B5 F20 111.3(12) . .
F18 B5 F20 107.7(12) . .
F18B B5 F19 124(2) . .
F17 B5 F19 106.6(11) . .
F20B B5 F19 75.3(16) . .
F18 B5 F19 112.8(12) . .
F20 B5 F19 108.8(11) . .
B5 F19 F20B 51.6(8) . .
B5 F20B F19 53.1(10) . .
C10Z C1Z C6Z 113.3 . .
C10Z C1Z C2Z 111.4 . .
C6Z C1Z C2Z 106.3 . .
C10Z C1Z H1Z 108.6 . .
C6Z C1Z H1Z 108.6 . .
C2Z C1Z H1Z 108.6 . .
C3Z C2Z C1Z 107.0 . .
C3Z C2Z H2Z1 110.3 . .
C1Z C2Z H2Z1 110.3 . .
C3Z C2Z H2Z2 110.3 . .
C1Z C2Z H2Z2 110.3 . .
H2Z1 C2Z H2Z2 108.6 . .
C9Z C3Z C2Z 108.0 . .
C9Z C3Z C4Z 109.4 . .
C2Z C3Z C4Z 109.5 . .
C9Z C3Z H3Z 110.0 . .
C2Z C3Z H3Z 110.0 . .
C4Z C3Z H3Z 110.0 . .
C5Z C4Z C3Z 114.2 . .
C5Z C4Z H4Z1 108.7 . .
C3Z C4Z H4Z1 108.7 . .
C5Z C4Z H4Z2 108.7 . .
C3Z C4Z H4Z2 108.7 . .
H4Z1 C4Z H4Z2 107.6 . .
C4Z C5Z C6Z 102.3 . .
C4Z C5Z C7Z 107.7 . .
C6Z C5Z C7Z 110.4 . .
C4Z C5Z H5Z 112.0 . .
C6Z C5Z H5Z 112.0 . .
C7Z C5Z H5Z 112.0 . .
C5Z C6Z C1Z 112.0 . .
C5Z C6Z H6Z1 109.2 . .
C1Z C6Z H6Z1 109.2 . .
C5Z C6Z H6Z2 109.2 . .
C1Z C6Z H6Z2 109.2 . .
H6Z1 C6Z H6Z2 107.9 . .
C8Z C7Z C5Z 112.8 . .
C8Z C7Z H7Z1 109.0 . .
C5Z C7Z H7Z1 109.0 . .
C8Z C7Z H7Z2 109.0 . .
C5Z C7Z H7Z2 109.0 . .
H7Z1 C7Z H7Z2 107.8 . .
C7Z C8Z C10Z 110.1 . .
C7Z C8Z C11Z 114.3 . .
C10Z C8Z C11Z 108.4 . .
C7Z C8Z C9Z 110.2 . .
C10Z C8Z C9Z 105.3 . .
C11Z C8Z C9Z 108.2 . .
C3Z C9Z C8Z 110.2 . .
C3Z C9Z H9Z1 109.6 . .
C8Z C9Z H9Z1 109.6 . .
C3Z C9Z H9Z2 109.6 . .
C8Z C9Z H9Z2 109.6 . .
H9Z1 C9Z H9Z2 108.1 . .
C1Z C10Z C8Z 109.1 . .
C1Z C10Z H10A 109.9 . .
C8Z C10Z H10A 109.9 . .
C1Z C10Z H10B 109.9 . .
C8Z C10Z H10B 109.9 . .
H10A C10Z H10B 108.3 . .
O12Z C11Z O13Z 123.3 . .
O12Z C11Z C8Z 119.5 . .
O13Z C11Z C8Z 117.0 . .

loop_
_geom_bond_atom_site_label_1
_geom_bond_atom_site_label_2
_geom_bond_distance
_geom_bond_site_symmetry_2
Co1 N42A 2.110(3) .
Co1 N11B 2.117(3) .
Co1 N22E 2.122(3) .
Co1 N22B 2.127(3) .
Co1 N11E 2.143(3) .
Co1 N31A 2.165(3) .
Co2 N31B 2.125(3) .
Co2 N11C 2.129(3) .
Co2 N22C 2.158(3) .
Co2 N11H 2.160(3) .
Co2 N22H 2.164(7) .
Co2 N42B 2.169(3) .
Co3 N22A 2.088(4) .
Co3 N11F 2.113(3) .
Co3 N11A 2.115(3) .
Co3 N22F 2.139(3) .
Co3 N42D 2.184(5) .
Co3 N31D 2.192(4) .
Co4 N22G 2.080(4) .
Co4 N11D 2.108(3) .
Co4 N11G 2.111(4) .
Co4 N42C 2.146(5) .
Co4 N22D 2.147(3) .
Co4 N31C 2.195(5) .
N11A C12A 1.3900 .
N11A C16A 1.3900 .
C12A C13A 1.3900 .
C12A H12A 0.9300 .
C13A C14A 1.3900 .
C13A H13A 0.9300 .
C14A C15A 1.3900 .
C14A C17A 1.503(7) .
C15A C16A 1.3900 .
C15A H15A 0.9300 .
C16A C23A 1.313(5) .
C17A O18A 1.372(8) .
C17A H17A 0.9700 .
C17A H17B 0.9700 .
N21A C26A 1.366(8) .
N21A C25A 1.4200 .
N21A N22A 1.4200 .
N22A C23A 1.4200 .
C23A C24A 1.4200 .
C24A C25A 1.4200 .
C24A H24A 0.9300 .
C25A H25A 0.9300 .
C26A C51A 1.500(7) .
C26A H26A 0.9700 .
C26A H26B 0.9700 .
N31A C32A 1.3900 .
N31A C36A 1.3900 .
C32A C33A 1.3900 .
C32A H32A 0.9300 .
C33A C34A 1.3900 .
C33A H33A 0.9300 .
C34A C35A 1.3900 .
C34A C37A 1.573(8) .
C35A C36A 1.3900 .
C35A H35A 0.9300 .
C36A C43A 1.339(5) .
C37A O38A 1.347(10) .
C37A H37A 0.9700 .
C37A H37B 0.9700 .
N41A C46A 1.368(7) .
N41A N42A 1.4200 .
N41A C45A 1.4200 .
N42A C43A 1.4200 .
C43A C44A 1.4200 .
C44A C45A 1.4200 .
C44A H44A 0.9300 .
C45A H45A 0.9300 .
C46A C60A 1.529(6) .
C46A H46A 0.9700 .
C46A H46B 0.9700 .
C51A C52A 1.3900 .
C51A C56A 1.3900 .
C52A C53A 1.3900 .
C52A H52A 0.9300 .
C53A C54A 1.3900 .
C53A H53A 0.9300 .
C54A C55A 1.3900 .
C54A H54A 0.9300 .
C55A C56A 1.3900 .
C55A C60A 1.3900 .
C56A C57A 1.3900 .
C57A C58A 1.3900 .
C57A H57A 0.9300 .
C58A C59A 1.3900 .
C58A H58A 0.9300 .
C59A C60A 1.3900 .
C59A H59A 0.9300 .
N11B C12B 1.3900 .
N11B C16B 1.3900 .
C12B C13B 1.3900 .
C12B H12B 0.9300 .
C13B C14B 1.3900 .
C13B H13B 0.9300 .
C14B C15B 1.3900 .
C14B C17B 1.517(9) .
C15B C16B 1.3900 .
C15B H15B 0.9300 .
C16B C23B 1.310(4) .
C17B O18B 1.301(10) .
C17B H17C 0.9700 .
C17B H17D 0.9700 .
O18B H18B 0.8200 .
N21B C26B 1.356(6) .
N21B C25B 1.4200 .
N21B N22B 1.4200 .
N22B C23B 1.4200 .
C23B C24B 1.4200 .
C24B C25B 1.4200 .
C24B H24B 0.9300 .
C25B H25B 0.9300 .
C26B C51B 1.495(6) .
C26B H26C 0.9700 .
C26B H26D 0.9700 .
N31B C32B 1.3900 .
N31B C36B 1.3900 .
C32B C33B 1.3900 .
C32B H32B 0.9300 .
C33B C34B 1.3900 .
C33B H33B 0.9300 .
C34B C35B 1.3900 .
C34B C37B 1.512(8) .
C35B C36B 1.3900 .
C35B H35B 0.9300 .
C36B C43B 1.331(4) .
C37B O38B 1.378(8) .
C37B H37C 0.9700 .
C37B H37D 0.9700 .
O38B H38B 0.8200 .
N41B C46B 1.401(7) .
N41B C45B 1.4200 .
N41B N42B 1.4200 .
N42B C43B 1.4200 .
C43B C44B 1.4200 .
C44B C45B 1.4200 .
C44B H44B 0.9300 .
C45B H45B 0.9300 .
C46B C60B 1.508(6) .
C46B H46C 0.9700 .
C46B H46D 0.9700 .
C51B C52B 1.3900 .
C51B C56B 1.3900 .
C52B C53B 1.3900 .
C52B H52B 0.9300 .
C53B C54B 1.3900 .
C53B H53B 0.9300 .
C54B C55B 1.3900 .
C54B H54B 0.9300 .
C55B C56B 1.3900 .
C55B C60B 1.3900 .
C56B C57B 1.3900 .
C57B C58B 1.3900 .
C57B H57B 0.9300 .
C58B C59B 1.3900 .
C58B H58B 0.9300 .
C59B C60B 1.3900 .
C59B H59B 0.9300 .
N11C C12C 1.3900 .
N11C C16C 1.3900 .
C12C C13C 1.3900 .
C12C H12C 0.9300 .
C13C C14C 1.3900 .
C13C H13C 0.9300 .
C14C C15C 1.3900 .
C14C C17C 1.508(7) .
C15C C16C 1.3900 .
C15C H15C 0.9300 .
C16C C23C 1.325(5) .
C17C O18C 1.358(8) .
C17C H17E 0.9700 .
C17C H17F 0.9700 .
O18C H18C 0.8200 .
N21C C26C 1.360(8) .
N21C N22C 1.4200 .
N21C C25C 1.4200 .
N22C C23C 1.4200 .
C23C C24C 1.4200 .
C24C C25C 1.4200 .
C24C H24C 0.9300 .
C25C H25C 0.9300 .
C26C C51C 1.532(9) .
C26C H26E 0.9700 .
C26C H26F 0.9700 .
N31C C32C 1.3900 .
N31C C36C 1.3900 .
C32C C33C 1.3900 .
C32C H32C 0.9300 .
C33C C34C 1.3900 .
C33C H33C 0.9300 .
C34C C35C 1.3900 .
C34C C37C 1.590(11) .
C35C C36C 1.3900 .
C35C H35C 0.9300 .
C36C C43C 1.272(9) .
C37C O38C 1.379(11) .
C37C H37E 0.9700 .
C37C H37F 0.9700 .
N41C C46C 1.351(10) .
N41C C45C 1.4200 .
N41C N42C 1.4200 .
N42C C43C 1.4200 .
C43C C44C 1.4200 .
C44C C45C 1.4200 .
C44C H44C 0.9300 .
C45C H45C 0.9300 .
C46C C60C 1.473(9) .
C46C H46E 0.9700 .
C46C H46F 0.9700 .
C51C C52C 1.3900 .
C51C C56C 1.3900 .
C52C C53C 1.3900 .
C52C H52C 0.9300 .
C53C C54C 1.3900 .
C53C H53C 0.9300 .
C54C C55C 1.3900 .
C54C H54C 0.9300 .
C55C C56C 1.3900 .
C55C C60C 1.3900 .
C56C C57C 1.3900 .
C57C C58C 1.3900 .
C57C H57C 0.9300 .
C58C C59C 1.3900 .
C58C H58C 0.9300 .
C59C C60C 1.3900 .
C59C H59C 0.9300 .
N11D C12D 1.3900 .
N11D C16D 1.3900 .
C12D C13D 1.3900 .
C12D H12D 0.9300 .
C13D C14D 1.3900 .
C13D H13D 0.9300 .
C14D C15D 1.3900 .
C14D C17D 1.500(8) .
C15D C16D 1.3900 .
C15D H15D 0.9300 .
C16D C23D 1.336(5) .
C17D O18D 1.403(8) .
C17D H17G 0.9700 .
C17D H17H 0.9700 .
N21D C26D 1.369(7) .
N21D N22D 1.4200 .
N21D C25D 1.4200 .
N22D C23D 1.4200 .
C23D C24D 1.4200 .
C24D C25D 1.4200 .
C24D H24D 0.9300 .
C25D H25D 0.9300 .
C26D C51D 1.537(7) .
C26D H26G 0.9700 .
C26D H26H 0.9700 .
N31D C32D 1.3900 .
N31D C36D 1.3900 .
C32D C33D 1.3900 .
C32D H32D 0.9300 .
C33D C34D 1.3900 .
C33D H33D 0.9300 .
C34D C35D 1.3900 .
C34D C37D 1.489(9) .
C35D C36D 1.3900 .
C35D H35D 0.9300 .
C36D C43D 1.306(6) .
C37D O38D 1.403(11) .
C37D H37G 0.9700 .
C37D H37H 0.9700 .
O38D H38D 0.8200 .
N41D C46D 1.334(8) .
N41D N42D 1.4200 .
N41D C45D 1.4200 .
N42D C43D 1.4200 .
C43D C44D 1.4200 .
C44D C45D 1.4200 .
C44D H44D 0.9300 .
C45D H45D 0.9300 .
C46D C60D 1.534(8) .
C46D H46G 0.9700 .
C46D H46H 0.9700 .
C51D C52D 1.3900 .
C51D C56D 1.3900 .
C52D C53D 1.3900 .
C52D H52D 0.9300 .
C53D C54D 1.3900 .
C53D H53D 0.9300 .
C54D C55D 1.3900 .
C54D H54D 0.9300 .
C55D C56D 1.3900 .
C55D C60D 1.3900 .
C56D C57D 1.3900 .
C57D C58D 1.3900 .
C57D H57D 0.9300 .
C58D C59D 1.3900 .
C58D H58D 0.9300 .
C59D C60D 1.3900 .
C59D H59D 0.9300 .
N11E C12E 1.3900 .
N11E C16E 1.3900 .
C12E C13E 1.3900 .
C12E H12E 0.9300 .
C13E C14E 1.3900 .
C13E H13E 0.9300 .
C14E C15E 1.3900 .
C14E C17E 1.517(7) .
C15E C16E 1.3900 .
C15E H15E 0.9300 .
C16E C23E 1.329(4) .
C17E O18E 1.359(9) .
C17E H17I 0.9700 .
C17E H17J 0.9700 .
O18E H18E 0.8200 .
N21E C26E 1.363(6) .
N21E N22E 1.4200 .
N21E C25E 1.4200 .
N22E C23E 1.4200 .
C23E C24E 1.4200 .
C24E C25E 1.4200 .
C24E H24E 0.9300 .
C25E H25E 0.9300 .
C26E C51E 1.518(7) .
C26E H26I 0.9700 .
C26E H26J 0.9700 .
C46E N21G 1.407(8) 7
C46E C60E 1.495(9) .
C46E H46I 0.9700 .
C46E H46J 0.9700 .
C51E C52E 1.3900 .
C51E C56E 1.3900 .
C52E C53E 1.3900 .
C52E H52E 0.9300 .
C53E C54E 1.3900 .
C53E H53E 0.9300 .
C54E C55E 1.3900 .
C54E H54E 0.9300 .
C55E C56E 1.3900 .
C55E C60E 1.3900 .
C56E C57E 1.3900 .
C57E C58E 1.3900 .
C57E H57E 0.9300 .
C58E C59E 1.3900 .
C58E H58E 0.9300 .
C59E C60E 1.3900 .
C59E H59E 0.9300 .
N11F C12F 1.3900 .
N11F C16F 1.3900 .
C12F C13F 1.3900 .
C12F H12F 0.9300 .
C13F C14F 1.3900 .
C13F H13F 0.9300 .
C14F C15F 1.3900 .
C14F C17F 1.488(7) .
C15F C16F 1.3900 .
C15F H15F 0.9300 .
C16F C23F 1.333(4) .
C17F O18F 1.384(9) .
C17F H17K 0.9700 .
C17F H17L 0.9700 .
N21F C26F 1.359(7) .
N21F N22F 1.4200 .
N21F C25F 1.4200 .
N22F C23F 1.4200 .
C23F C24F 1.4200 .
C24F C25F 1.4200 .
C24F H24F 0.9300 .
C25F H25F 0.9300 .
C26F C51F 1.520(8) .
C26F H26K 0.9700 .
C26F H26L 0.9700 .
C51F C52F 1.3900 .
C51F C56F 1.3900 .
C52F C53F 1.3900 .
C52F H52F 0.9300 .
C53F C54F 1.3900 .
C53F H53F 0.9300 .
C54F C55F 1.3900 .
C54F H54F 0.9300 .
C55F C56F 1.3900 .
C55F C60F 1.3900 .
C56F C57F 1.3900 .
C57F C58F 1.3900 .
C57F H57F 0.9300 .
C58F C59F 1.3900 .
C58F H58F 0.9300 .
C59F C60F 1.3900 .
C59F H59F 0.9300 .
C60F C26H 1.500(8) 7
N11G C12G 1.3900 .
N11G C16G 1.3900 .
C12G C13G 1.3900 .
C12G H12G 0.9300 .
C13G C14G 1.3900 .
C13G H13G 0.9300 .
C14G C15G 1.3900 .
C14G C17G 1.498(8) .
C15G C16G 1.3900 .
C15G H15G 0.9300 .
C16G C23G 1.319(6) .
C17G O18G 1.358(10) .
C17G H17M 0.9700 .
C17G H17N 0.9700 .
O18G H18G 0.8200 .
N21G C46E 1.407(8) 7
N21G N22G 1.4200 .
N21G C25G 1.4200 .
N22G C23G 1.4200 .
C23G C24G 1.4200 .
C24G C25G 1.4200 .
C24G H24G 0.9300 .
C25G H25G 0.9300 .
N11H C12H 1.3900 .
N11H C16H 1.3900 .
C12H C13H 1.3900 .
C12H H12H 0.9300 .
C13H C14H 1.3900 .
C13H H13H 0.9300 .
C14H C15H 1.3900 .
C14H C17H 1.537(8) .
C15H C16H 1.3900 .
C15H H15H 0.9300 .
C16H C23H 1.409(9) .
C17H O18H 1.322(9) .
C17H H17O 0.9700 .
C17H H17P 0.9700 .
O18H H18H 0.8200 .
N21H N22H 1.317(9) .
N21H C25H 1.329(10) .
N21H C26H 1.505(10) .
N22H C23H 1.322(10) .
C23H C24H 1.382(11) .
C24H C25H 1.343(11) .
C24H H24H 0.9300 .
C25H H25H 0.9300 .
C26H C60F 1.50(3) 7
C26H H26M 0.9700 .
C26H H26N 0.9700 .
B1 F3 1.320(11) .
B1 F2B 1.342(13) .
B1 F1 1.364(10) .
B1 F2 1.374(11) .
B1 F1B 1.423(12) .
B1 F4 1.425(10) .
B1 F3B 1.428(13) .
F2B F4 1.635(19) .
B2 F5B 1.343(13) .
B2 F5 1.343(12) .
B2 F6B 1.350(13) .
B2 F8 1.369(11) .
B2 F7 1.370(11) .
B2 F6 1.381(12) .
F5B F8 1.724(19) .
B3 F11 1.290(13) .
B3 F10 1.308(12) .
B3 F9 1.311(12) .
B3 F11B 1.326(15) .
B3 F12 1.345(13) .
F11B F12 1.35(3) .
B5 F18B 1.289(14) .
B5 F17 1.295(12) .
B5 F20B 1.301(15) .
B5 F18 1.304(14) .
B5 F20 1.316(13) .
B5 F19 1.327(12) .
F19 F20B 1.61(3) .
C1Z C10Z 1.4567 .
C1Z C6Z 1.5441 .
C1Z C2Z 1.5790 .
C1Z H1Z 0.9800 .
C2Z C3Z 1.5019 .
C2Z H2Z1 0.9700 .
C2Z H2Z2 0.9700 .
C3Z C9Z 1.4838 .
C3Z C4Z 1.6021 .
C3Z H3Z 0.9800 .
C4Z C5Z 1.4734 .
C4Z H4Z1 0.9700 .
C4Z H4Z2 0.9700 .
C5Z C6Z 1.5340 .
C5Z C7Z 1.5384 .
C5Z H5Z 0.9800 .
C6Z H6Z1 0.9700 .
C6Z H6Z2 0.9700 .
C7Z C8Z 1.4998 .
C7Z H7Z1 0.9700 .
C7Z H7Z2 0.9700 .
C8Z C10Z 1.5637 .
C8Z C11Z 1.5765 .
C8Z C9Z 1.5987 .
C9Z H9Z1 0.9700 .
C9Z H9Z2 0.9700 .
C10Z H10A 0.9700 .
C10Z H10B 0.9700 .
C11Z O12Z 1.2541 .
C11Z O13Z 1.2717 .

loop_
_geom_torsion_atom_site_label_1
_geom_torsion_atom_site_label_2
_geom_torsion_atom_site_label_3
_geom_torsion_atom_site_label_4
_geom_torsion
_geom_torsion_site_symmetry_1
_geom_torsion_site_symmetry_4
C16A N11A C12A C13A 0.0 . .
Co3 N11A C12A C13A 178.3(3) . .
N11A C12A C13A C14A 0.0 . .
C12A C13A C14A C15A 0.0 . .
C12A C13A C14A C17A -177.7(4) . .
C13A C14A C15A C16A 0.0 . .
C17A C14A C15A C16A 177.8(4) . .
C14A C15A C16A C23A 175.5(5) . .
C14A C15A C16A N11A 0.0 . .
C12A N11A C16A C23A -175.9(4) . .
Co3 N11A C16A C23A 5.6(4) . .
C12A N11A C16A C15A 0.0 . .
Co3 N11A C16A C15A -178.5(3) . .
C15A C14A C17A O18A 172.0(5) . .
C13A C14A C17A O18A -10.3(7) . .
C26A N21A N22A C23A 173.3(6) . .
C25A N21A N22A C23A 0.0 . .
C26A N21A N22A Co3 -17.4(8) . .
C25A N21A N22A Co3 169.3(5) . .
C15A C16A C23A C24A -5.6(7) . .
N11A C16A C23A C24A 170.0(4) . .
C15A C16A C23A N22A 176.8(3) . .
N11A C16A C23A N22A -7.5(5) . .
N21A N22A C23A C16A 178.1(6) . .
Co3 N22A C23A C16A 5.6(5) . .
N21A N22A C23A C24A 0.0 . .
Co3 N22A C23A C24A -172.5(4) . .
C16A C23A C24A C25A -177.8(7) . .
N22A C23A C24A C25A 0.0 . .
C23A C24A C25A N21A 0.0 . .
C26A N21A C25A C24A -173.3(6) . .
N22A N21A C25A C24A 0.0 . .
C25A N21A C26A C51A 91.8(7) . .
N22A N21A C26A C51A -80.3(8) . .
C36A N31A C32A C33A 0.0 . .
Co1 N31A C32A C33A -178.5(3) . .
N31A C32A C33A C34A 0.0 . .
C32A C33A C34A C35A 0.0 . .
C32A C33A C34A C37A -176.0(6) . .
C33A C34A C35A C36A 0.0 . .
C37A C34A C35A C36A 175.5(7) . .
C34A C35A C36A C43A -176.7(5) . .
C34A C35A C36A N31A 0.0 . .
C32A N31A C36A C43A 177.0(4) . .
Co1 N31A C36A C43A -4.3(4) . .
C32A N31A C36A C35A 0.0 . .
Co1 N31A C36A C35A 178.7(3) . .
C35A C34A C37A O38A 28.6(11) . .
C33A C34A C37A O38A -155.7(7) . .
C46A N41A N42A C43A -178.7(4) . .
C45A N41A N42A C43A 0.0 . .
C46A N41A N42A Co1 -8.4(5) . .
C45A N41A N42A Co1 170.3(4) . .
C35A C36A C43A N42A 172.8(3) . .
N31A C36A C43A N42A -4.1(5) . .
C35A C36A C43A C44A -2.7(6) . .
N31A C36A C43A C44A -179.6(3) . .
N41A N42A C43A C36A -176.5(4) . .
Co1 N42A C43A C36A 10.5(4) . .
N41A N42A C43A C44A 0.0 . .
Co1 N42A C43A C44A -173.1(3) . .
C36A C43A C44A C45A 175.9(5) . .
N42A C43A C44A C45A 0.0 . .
C43A C44A C45A N41A 0.0 . .
C46A N41A C45A C44A 178.5(5) . .
N42A N41A C45A C44A 0.0 . .
N42A N41A C46A C60A 88.9(5) . .
C45A N41A C46A C60A -89.5(6) . .
N21A C26A C51A C52A -5.0(8) . .
N21A C26A C51A C56A 178.4(5) . .
C56A C51A C52A C53A 0.0 . .
C26A C51A C52A C53A -176.6(5) . .
C51A C52A C53A C54A 0.0 . .
C52A C53A C54A C55A 0.0 . .
C53A C54A C55A C56A 0.0 . .
C53A C54A C55A C60A 180.0 . .
C54A C55A C56A C57A 180.0 . .
C60A C55A C56A C57A 0.0 . .
C54A C55A C56A C51A 0.0 . .
C60A C55A C56A C51A 180.0 . .
C52A C51A C56A C57A 180.0 . .
C26A C51A C56A C57A -3.4(5) . .
C52A C51A C56A C55A 0.0 . .
C26A C51A C56A C55A 176.6(5) . .
C55A C56A C57A C58A 0.0 . .
C51A C56A C57A C58A 180.0 . .
C56A C57A C58A C59A 0.0 . .
C57A C58A C59A C60A 0.0 . .
C58A C59A C60A C55A 0.0 . .
C58A C59A C60A C46A -178.1(4) . .
C56A C55A C60A C59A 0.0 . .
C54A C55A C60A C59A 180.0 . .
C56A C55A C60A C46A 178.1(4) . .
C54A C55A C60A C46A -1.9(4) . .
N41A C46A C60A C59A 10.2(6) . .
N41A C46A C60A C55A -167.9(4) . .
C16B N11B C12B C13B 0.0 . .
Co1 N11B C12B C13B -170.0(3) . .
N11B C12B C13B C14B 0.0 . .
C12B C13B C14B C15B 0.0 . .
C12B C13B C14B C17B 178.8(6) . .
C13B C14B C15B C16B 0.0 . .
C17B C14B C15B C16B -178.9(6) . .
C14B C15B C16B C23B 177.0(5) . .
C14B C15B C16B N11B 0.0 . .
C12B N11B C16B C23B -177.1(5) . .
Co1 N11B C16B C23B -6.2(4) . .
C12B N11B C16B C15B 0.0 . .
Co1 N11B C16B C15B 170.9(3) . .
C13B C14B C17B O18B 0.3(12) . .
C15B C14B C17B O18B 179.1(7) . .
C26B N21B N22B C23B -172.6(5) . .
C25B N21B N22B C23B 0.0 . .
C26B N21B N22B Co1 -0.5(6) . .
C25B N21B N22B Co1 172.2(4) . .
C15B C16B C23B C24B 5.6(6) . .
N11B C16B C23B C24B -177.4(3) . .
C15B C16B C23B N22B -179.1(3) . .
N11B C16B C23B N22B -2.0(5) . .
N21B N22B C23B C16B -176.5(5) . .
Co1 N22B C23B C16B 9.1(4) . .
N21B N22B C23B C24B 0.0 . .
Co1 N22B C23B C24B -174.4(3) . .
C16B C23B C24B C25B 175.7(6) . .
N22B C23B C24B C25B 0.0 . .
C26B N21B C25B C24B 172.1(5) . .
N22B N21B C25B C24B 0.0 . .
C23B C24B C25B N21B 0.0 . .
C25B N21B C26B C51B -86.9(5) . .
N22B N21B C26B C51B 84.1(5) . .
C36B N31B C32B C33B 0.0 . .
Co2 N31B C32B C33B 178.2(3) . .
N31B C32B C33B C34B 0.0 . .
C32B C33B C34B C35B 0.0 . .
C32B C33B C34B C37B -178.5(5) . .
C33B C34B C35B C36B 0.0 . .
C37B C34B C35B C36B 178.5(5) . .
C34B C35B C36B C43B 179.8(4) . .
C34B C35B C36B N31B 0.0 . .
C32B N31B C36B C43B -179.8(4) . .
Co2 N31B C36B C43B 1.8(4) . .
C32B N31B C36B C35B 0.0 . .
Co2 N31B C36B C35B -178.4(3) . .
C35B C34B C37B O38B 161.2(5) . .
C33B C34B C37B O38B -20.3(8) . .
C46B N41B N42B C43B 170.7(5) . .
C45B N41B N42B C43B 0.0 . .
C46B N41B N42B Co2 -23.0(6) . .
C45B N41B N42B Co2 166.3(4) . .
C35B C36B C43B C44B -12.0(6) . .
N31B C36B C43B C44B 167.8(3) . .
C35B C36B C43B N42B 176.3(2) . .
N31B C36B C43B N42B -3.9(5) . .
N41B N42B C43B C36B 173.9(4) . .
Co2 N42B C43B C36B 4.0(4) . .
N41B N42B C43B C44B 0.0 . .
Co2 N42B C43B C44B -169.8(3) . .
C36B C43B C44B C45B -172.2(6) . .
N42B C43B C44B C45B 0.0 . .
C46B N41B C45B C44B -170.3(5) . .
N42B N41B C45B C44B 0.0 . .
C43B C44B C45B N41B 0.0 . .
C45B N41B C46B C60B 90.5(5) . .
N42B N41B C46B C60B -78.4(6) . .
N21B C26B C51B C52B 6.2(5) . .
N21B C26B C51B C56B -170.3(3) . .
C56B C51B C52B C53B 0.0 . .
C26B C51B C52B C53B -176.6(3) . .
C51B C52B C53B C54B 0.0 . .
C52B C53B C54B C55B 0.0 . .
C53B C54B C55B C56B 0.0 . .
C53B C54B C55B C60B 180.0 . .
C54B C55B C56B C57B 180.0 . .
C60B C55B C56B C57B 0.0 . .
C54B C55B C56B C51B 0.0 . .
C60B C55B C56B C51B 180.0 . .
C52B C51B C56B C57B 180.0 . .
C26B C51B C56B C57B -3.4(3) . .
C52B C51B C56B C55B 0.0 . .
C26B C51B C56B C55B 176.6(3) . .
C55B C56B C57B C58B 0.0 . .
C51B C56B C57B C58B 180.0 . .
C56B C57B C58B C59B 0.0 . .
C57B C58B C59B C60B 0.0 . .
C58B C59B C60B C55B 0.0 . .
C58B C59B C60B C46B 179.7(4) . .
C56B C55B C60B C59B 0.0 . .
C54B C55B C60B C59B 180.0 . .
C56B C55B C60B C46B -179.7(4) . .
C54B C55B C60B C46B 0.3(4) . .
N41B C46B C60B C59B -0.1(6) . .
N41B C46B C60B C55B 179.6(3) . .
C16C N11C C12C C13C 0.0 . .
Co2 N11C C12C C13C 178.4(3) . .
N11C C12C C13C C14C 0.0 . .
C12C C13C C14C C15C 0.0 . .
C12C C13C C14C C17C -179.5(5) . .
C13C C14C C15C C16C 0.0 . .
C17C C14C C15C C16C 179.5(5) . .
C14C C15C C16C C23C 176.2(5) . .
C14C C15C C16C N11C 0.0 . .
C12C N11C C16C C23C -176.4(4) . .
Co2 N11C C16C C23C 5.0(4) . .
C12C N11C C16C C15C 0.0 . .
Co2 N11C C16C C15C -178.6(3) . .
C15C C14C C17C O18C -163.0(5) . .
C13C C14C C17C O18C 16.6(8) . .
C26C N21C N22C C23C 177.1(6) . .
C25C N21C N22C C23C 0.0 . .
C26C N21C N22C Co2 2.3(7) . .
C25C N21C N22C Co2 -174.8(5) . .
C15C C16C C23C C24C 1.6(6) . .
N11C C16C C23C C24C 177.9(3) . .
C15C C16C C23C N22C -175.8(3) . .
N11C C16C C23C N22C 0.5(5) . .
N21C N22C C23C C16C 178.0(5) . .
Co2 N22C C23C C16C -5.5(5) . .
N21C N22C C23C C24C 0.0 . .
Co2 N22C C23C C24C 176.6(3) . .
C16C C23C C24C C25C -177.7(6) . .
N22C C23C C24C C25C 0.0 . .
C23C C24C C25C N21C 0.0 . .
C26C N21C C25C C24C -176.9(6) . .
N22C N21C C25C C24C 0.0 . .
N22C N21C C26C C51C -86.5(6) . .
C25C N21C C26C C51C 90.0(6) . .
C36C N31C C32C C33C 0.0 . .
Co4 N31C C32C C33C 177.9(5) . .
N31C C32C C33C C34C 0.0 . .
C32C C33C C34C C35C 0.0 . .
C32C C33C C34C C37C -179.9(7) . .
C33C C34C C35C C36C 0.0 . .
C37C C34C C35C C36C 179.9(7) . .
C34C C35C C36C C43C -178.9(8) . .
C34C C35C C36C N31C 0.0 . .
C32C N31C C36C C43C 178.9(8) . .
Co4 N31C C36C C43C 0.8(7) . .
C32C N31C C36C C35C 0.0 . .
Co4 N31C C36C C35C -178.1(5) . .
C33C C34C C37C O38C 59.5(11) . .
C35C C34C C37C O38C -120.4(9) . .
C46C N41C N42C C43C -173.2(7) . .
C45C N41C N42C C43C 0.0 . .
C46C N41C N42C Co4 8.4(9) . .
C45C N41C N42C Co4 -178.4(6) . .
C35C C36C C43C N42C 179.2(4) . .
N31C C36C C43C N42C 0.3(9) . .
C35C C36C C43C C44C -0.9(11) . .
N31C C36C C43C C44C -179.8(5) . .
N41C N42C C43C C36C 179.9(8) . .
Co4 N42C C43C C36C -1.3(7) . .
N41C N42C C43C C44C 0.0 . .
Co4 N42C C43C C44C 178.8(5) . .
C36C C43C C44C C45C -179.8(10) . .
N42C C43C C44C C45C 0.0 . .
C46C N41C C45C C44C 172.3(8) . .
N42C N41C C45C C44C 0.0 . .
C43C C44C C45C N41C 0.0 . .
C45C N41C C46C C60C -88.2(9) . .
N42C N41C C46C C60C 83.2(8) . .
N21C C26C C51C C52C 5.9(7) . .
N21C C26C C51C C56C -176.3(4) . .
C56C C51C C52C C53C 0.0 . .
C26C C51C C52C C53C 177.8(4) . .
C51C C52C C53C C54C 0.0 . .
C52C C53C C54C C55C 0.0 . .
C53C C54C C55C C56C 0.0 . .
C53C C54C C55C C60C 180.0 . .
C54C C55C C56C C57C 180.0 . .
C60C C55C C56C C57C 0.0 . .
C54C C55C C56C C51C 0.0 . .
C60C C55C C56C C51C 180.0 . .
C52C C51C C56C C55C 0.0 . .
C26C C51C C56C C55C -177.7(4) . .
C52C C51C C56C C57C 180.0 . .
C26C C51C C56C C57C 2.3(4) . .
C55C C56C C57C C58C 0.0 . .
C51C C56C C57C C58C 180.0 . .
C56C C57C C58C C59C 0.0 . .
C57C C58C C59C C60C 0.0 . .
C58C C59C C60C C55C 0.0 . .
C58C C59C C60C C46C -179.0(5) . .
C56C C55C C60C C59C 0.0 . .
C54C C55C C60C C59C 180.0 . .
C56C C55C C60C C46C 179.0(5) . .
C54C C55C C60C C46C -1.0(5) . .
N41C C46C C60C C59C -0.8(9) . .
N41C C46C C60C C55C -179.8(5) . .
C16D N11D C12D C13D 0.0 . .
Co4 N11D C12D C13D -179.6(3) . .
N11D C12D C13D C14D 0.0 . .
C12D C13D C14D C15D 0.0 . .
C12D C13D C14D C17D 177.9(5) . .
C13D C14D C15D C16D 0.0 . .
C17D C14D C15D C16D -177.9(5) . .
C14D C15D C16D C23D -177.2(5) . .
C14D C15D C16D N11D 0.0 . .
C12D N11D C16D C23D 177.3(5) . .
Co4 N11D C16D C23D -3.0(4) . .
C12D N11D C16D C15D 0.0 . .
Co4 N11D C16D C15D 179.7(3) . .
C15D C14D C17D O18D -179.3(5) . .
C13D C14D C17D O18D 2.8(8) . .
C26D N21D N22D C23D -169.8(5) . .
C25D N21D N22D C23D 0.0 . .
C26D N21D N22D Co4 12.1(6) . .
C25D N21D N22D Co4 -178.1(4) . .
C15D C16D C23D C24D 3.0(6) . .
N11D C16D C23D C24D -174.2(3) . .
C15D C16D C23D N22D 176.8(3) . .
N11D C16D C23D N22D -0.5(5) . .
N21D N22D C23D C16D -175.2(5) . .
Co4 N22D C23D C16D 3.6(4) . .
N21D N22D C23D C24D 0.0 . .
Co4 N22D C23D C24D 178.7(3) . .
C16D C23D C24D C25D 174.2(6) . .
N22D C23D C24D C25D 0.0 . .
C26D N21D C25D C24D 169.5(5) . .
N22D N21D C25D C24D 0.0 . .
C23D C24D C25D N21D 0.0 . .
N22D N21D C26D C51D 84.7(6) . .
C25D N21D C26D C51D -83.2(7) . .
C36D N31D C32D C33D 0.0 . .
Co3 N31D C32D C33D 173.6(4) . .
N31D C32D C33D C34D 0.0 . .
C32D C33D C34D C35D 0.0 . .
C32D C33D C34D C37D -176.6(7) . .
C33D C34D C35D C36D 0.0 . .
C37D C34D C35D C36D 176.7(7) . .
C34D C35D C36D C43D -177.8(7) . .
C34D C35D C36D N31D 0.0 . .
C32D N31D C36D C43D 177.8(6) . .
Co3 N31D C36D C43D 3.7(6) . .
C32D N31D C36D C35D 0.0 . .
Co3 N31D C36D C35D -174.2(4) . .
C33D C34D C37D O38D 8.3(11) . .
C35D C34D C37D O38D -168.4(7) . .
C46D N41D N42D C43D 172.0(6) . .
C45D N41D N42D C43D 0.0 . .
C46D N41D N42D Co3 -13.5(8) . .
C45D N41D N42D Co3 174.5(5) . .
C35D C36D C43D N42D 171.7(4) . .
N31D C36D C43D N42D -6.1(7) . .
C35D C36D C43D C44D -6.3(9) . .
N31D C36D C43D C44D 175.9(4) . .
N41D N42D C43D C36D -178.5(6) . .
Co3 N42D C43D C36D 5.6(6) . .
N41D N42D C43D C44D 0.0 . .
Co3 N42D C43D C44D -175.9(4) . .
C36D C43D C44D C45D 178.1(8) . .
N42D C43D C44D C45D 0.0 . .
C43D C44D C45D N41D 0.0 . .
C46D N41D C45D C44D -171.0(7) . .
N42D N41D C45D C44D 0.0 . .
N42D N41D C46D C60D -79.4(7) . .
C45D N41D C46D C60D 90.6(8) . .
N21D C26D C51D C52D -4.5(7) . .
N21D C26D C51D C56D 179.5(4) . .
C56D C51D C52D C53D 0.0 . .
C26D C51D C52D C53D -176.1(4) . .
C51D C52D C53D C54D 0.0 . .
C52D C53D C54D C55D 0.0 . .
C53D C54D C55D C56D 0.0 . .
C53D C54D C55D C60D 180.0 . .
C54D C55D C56D C57D 180.0 . .
C60D C55D C56D C57D 0.0 . .
C54D C55D C56D C51D 0.0 . .
C60D C55D C56D C51D 180.0 . .
C52D C51D C56D C57D 180.0 . .
C26D C51D C56D C57D -4.1(5) . .
C52D C51D C56D C55D 0.0 . .
C26D C51D C56D C55D 175.9(5) . .
C55D C56D C57D C58D 0.0 . .
C51D C56D C57D C58D 180.0 . .
C56D C57D C58D C59D 0.0 . .
C57D C58D C59D C60D 0.0 . .
C58D C59D C60D C55D 0.0 . .
C58D C59D C60D C46D -176.3(5) . .
C54D C55D C60D C59D 180.0 . .
C56D C55D C60D C59D 0.0 . .
C54D C55D C60D C46D -3.6(5) . .
C56D C55D C60D C46D 176.4(5) . .
N41D C46D C60D C59D -4.8(9) . .
N41D C46D C60D C55D 178.8(5) . .
C16E N11E C12E C13E 0.0 . .
Co1 N11E C12E C13E -178.5(3) . .
N11E C12E C13E C14E 0.0 . .
C12E C13E C14E C15E 0.0 . .
C12E C13E C14E C17E 176.9(6) . .
C13E C14E C15E C16E 0.0 . .
C17E C14E C15E C16E -177.0(6) . .
C14E C15E C16E C23E -175.7(5) . .
C14E C15E C16E N11E 0.0 . .
C12E N11E C16E C23E 176.0(5) . .
Co1 N11E C16E C23E -5.3(4) . .
C12E N11E C16E C15E 0.0 . .
Co1 N11E C16E C15E 178.7(3) . .
C13E C14E C17E O18E 16.4(10) . .
C15E C14E C17E O18E -166.6(6) . .
C26E N21E N22E C23E -178.8(5) . .
C25E N21E N22E C23E 0.0 . .
C26E N21E N22E Co1 -7.7(6) . .
C25E N21E N22E Co1 171.1(4) . .
C15E C16E C23E N22E 175.9(3) . .
N11E C16E C23E N22E 0.0(5) . .
C15E C16E C23E C24E -5.6(6) . .
N11E C16E C23E C24E 178.6(3) . .
N21E N22E C23E C16E 178.9(5) . .
Co1 N22E C23E C16E 5.3(4) . .
N21E N22E C23E C24E 0.0 . .
Co1 N22E C23E C24E -173.6(3) . .
C16E C23E C24E C25E -178.6(6) . .
N22E C23E C24E C25E 0.0 . .
C23E C24E C25E N21E 0.0 . .
C26E N21E C25E C24E 178.6(6) . .
N22E N21E C25E C24E 0.0 . .
N22E N21E C26E C51E 87.8(5) . .
C25E N21E C26E C51E -90.7(6) . .
N21E C26E C51E C52E 6.2(6) . .
N21E C26E C51E C56E -172.0(3) . .
C56E C51E C52E C53E 0.0 . .
C26E C51E C52E C53E -178.2(4) . .
C51E C52E C53E C54E 0.0 . .
C52E C53E C54E C55E 0.0 . .
C53E C54E C55E C56E 0.0 . .
C53E C54E C55E C60E 180.0 . .
C54E C55E C56E C57E 180.0 . .
C60E C55E C56E C57E 0.0 . .
C54E C55E C56E C51E 0.0 . .
C60E C55E C56E C51E 180.0 . .
C52E C51E C56E C55E 0.0 . .
C26E C51E C56E C55E 178.2(4) . .
C52E C51E C56E C57E 180.0 . .
C26E C51E C56E C57E -1.8(4) . .
C55E C56E C57E C58E 0.0 . .
C51E C56E C57E C58E 180.0 . .
C56E C57E C58E C59E 0.0 . .
C57E C58E C59E C60E 0.0 . .
C58E C59E C60E C55E 0.0 . .
C58E C59E C60E C46E 178.2(4) . .
C56E C55E C60E C59E 0.0 . .
C54E C55E C60E C59E 180.0 . .
C56E C55E C60E C46E -178.1(5) . .
C54E C55E C60E C46E 1.9(5) . .
N21G C46E C60E C59E 1.9(8) 7 .
N21G C46E C60E C55E -179.9(5) 7 .
C16F N11F C12F C13F 0.0 . .
Co3 N11F C12F C13F 178.1(4) . .
N11F C12F C13F C14F 0.0 . .
C12F C13F C14F C15F 0.0 . .
C12F C13F C14F C17F -177.9(6) . .
C13F C14F C15F C16F 0.0 . .
C17F C14F C15F C16F 178.0(6) . .
C14F C15F C16F C23F 176.6(6) . .
C14F C15F C16F N11F 0.0 . .
C12F N11F C16F C23F -176.8(5) . .
Co3 N11F C16F C23F 5.0(5) . .
C12F N11F C16F C15F 0.0 . .
Co3 N11F C16F C15F -178.3(3) . .
C13F C14F C17F O18F -2.3(9) . .
C15F C14F C17F O18F 179.7(5) . .
C26F N21F N22F C23F 170.4(6) . .
C25F N21F N22F C23F 0.0 . .
C26F N21F N22F Co3 -3.3(8) . .
C25F N21F N22F Co3 -173.7(5) . .
C15F C16F C23F C24F -0.2(8) . .
N11F C16F C23F C24F 176.4(4) . .
C15F C16F C23F N22F -173.4(3) . .
N11F C16F C23F N22F 3.3(6) . .
N21F N22F C23F C16F 174.8(6) . .
Co3 N22F C23F C16F -9.6(5) . .
N21F N22F C23F C24F 0.0 . .
Co3 N22F C23F C24F 175.7(4) . .
C16F C23F C24F C25F -173.7(7) . .
N22F C23F C24F C25F 0.0 . .
C23F C24F C25F N21F 0.0 . .
C26F N21F C25F C24F -170.2(6) . .
N22F N21F C25F C24F 0.0 . .
N22F N21F C26F C51F -86.5(6) . .
C25F N21F C26F C51F 82.2(6) . .
N21F C26F C51F C52F 5.9(6) . .
N21F C26F C51F C56F -176.2(3) . .
C56F C51F C52F C53F 0.0 . .
C26F C51F C52F C53F 177.9(4) . .
C51F C52F C53F C54F 0.0 . .
C52F C53F C54F C55F 0.0 . .
C53F C54F C55F C56F 0.0 . .
C53F C54F C55F C60F 180.0 . .
C54F C55F C56F C57F 180.0 . .
C60F C55F C56F C57F 0.0 . .
C54F C55F C56F C51F 0.0 . .
C60F C55F C56F C51F 180.0 . .
C52F C51F C56F C57F 180.0 . .
C26F C51F C56F C57F 2.2(4) . .
C52F C51F C56F C55F 0.0 . .
C26F C51F C56F C55F -177.8(4) . .
C55F C56F C57F C58F 0.0 . .
C51F C56F C57F C58F 180.0 . .
C56F C57F C58F C59F 0.0 . .
C57F C58F C59F C60F 0.0 . .
C58F C59F C60F C55F 0.0 . .
C58F C59F C60F C26H 179.4(4) . 7
C54F C55F C60F C59F 180.0 . .
C56F C55F C60F C59F 0.0 . .
C54F C55F C60F C26H 0.6(4) . 7
C56F C55F C60F C26H -179.4(4) . 7
C16G N11G C12G C13G 0.0 . .
Co4 N11G C12G C13G -176.1(4) . .
N11G C12G C13G C14G 0.0 . .
C12G C13G C14G C15G 0.0 . .
C12G C13G C14G C17G -178.9(7) . .
C13G C14G C15G C16G 0.0 . .
C17G C14G C15G C16G 178.9(7) . .
C14G C15G C16G C23G -177.9(7) . .
C14G C15G C16G N11G 0.0 . .
C12G N11G C16G C23G 178.2(6) . .
Co4 N11G C16G C23G -5.4(5) . .
C12G N11G C16G C15G 0.0 . .
Co4 N11G C16G C15G 176.4(4) . .
C15G C14G C17G O18G 178.9(6) . .
C13G C14G C17G O18G -2.2(11) . .
C46E N21G N22G C23G -169.3(7) 7 .
C25G N21G N22G C23G 0.0 . .
C46E N21G N22G Co4 24.5(9) 7 .
C25G N21G N22G Co4 -166.2(6) . .
C15G C16G C23G N22G -176.6(4) . .
N11G C16G C23G N22G 5.4(7) . .
C15G C16G C23G C24G 12.5(9) . .
N11G C16G C23G C24G -165.5(5) . .
N21G N22G C23G C16G -172.9(7) . .
Co4 N22G C23G C16G -2.7(6) . .
N21G N22G C23G C24G 0.0 . .
Co4 N22G C23G C24G 170.1(5) . .
C16G C23G C24G C25G 171.8(8) . .
N22G C23G C24G C25G 0.0 . .
C23G C24G C25G N21G 0.0 . .
C46E N21G C25G C24G 168.1(8) 7 .
N22G N21G C25G C24G 0.0 . .
C16H N11H C12H C13H 0.0 . .
Co2 N11H C12H C13H -178.4(4) . .
N11H C12H C13H C14H 0.0 . .
C12H C13H C14H C15H 0.0 . .
C12H C13H C14H C17H -173.9(6) . .
C13H C14H C15H C16H 0.0 . .
C17H C14H C15H C16H 173.8(6) . .
C14H C15H C16H N11H 0.0 . .
C14H C15H C16H C23H -178.0(7) . .
C12H N11H C16H C15H 0.0 . .
Co2 N11H C16H C15H 178.5(3) . .
C12H N11H C16H C23H 178.2(6) . .
Co2 N11H C16H C23H -3.3(6) . .
C13H C14H C17H O18H 150.1(7) . .
C15H C14H C17H O18H -23.7(11) . .
C25H N21H N22H C23H 1.7(10) . .
C26H N21H N22H C23H 174.3(7) . .
C25H N21H N22H Co2 -177.6(7) . .
C26H N21H N22H Co2 -5.1(13) . .
N21H N22H C23H C24H 1.8(10) . .
Co2 N22H C23H C24H -178.7(6) . .
N21H N22H C23H C16H 176.2(7) . .
Co2 N22H C23H C16H -4.2(10) . .
C15H C16H C23H N22H -176.8(6) . .
N11H C16H C23H N22H 5.1(10) . .
C15H C16H C23H C24H -3.4(12) . .
N11H C16H C23H C24H 178.5(8) . .
N22H C23H C24H C25H -4.5(11) . .
C16H C23H C24H C25H -178.3(9) . .
N22H N21H C25H C24H -4.6(11) . .
C26H N21H C25H C24H -176.7(8) . .
C23H C24H C25H N21H 5.2(10) . .
N22H N21H C26H C60F -83.3(12) . 7
C25H N21H C26H C60F 88.3(12) . 7
F3 B1 F2B F4 95(2) . .
F1 B1 F2B F4 -101.6(9) . .
F2 B1 F2B F4 147.7(16) . .
F1B B1 F2B F4 -171.9(11) . .
F3B B1 F2B F4 101.5(16) . .
F3 B1 F4 F2B -140.6(14) . .
F1 B1 F4 F2B 98.6(12) . .
F2 B1 F4 F2B -20.7(10) . .
F1B B1 F4 F2B 33(4) . .
F3B B1 F4 F2B -119.0(15) . .
F5 B2 F5B F8 -142.7(15) . .
F6B B2 F5B F8 162.5(14) . .
F7 B2 F5B F8 -106(2) . .
F6 B2 F5B F8 104.7(9) . .
F5 B2 F8 F5B 25.9(10) . .
F6B B2 F8 F5B -85(5) . .
F7 B2 F8 F5B 147.1(15) . .
F6 B2 F8 F5B -96.2(13) . .
F11 B3 F11B F12 -142.9(17) . .
F10 B3 F11B F12 -70(3) . .
F9 B3 F11B F12 102.9(12) . .
F11 B3 F12 F11B 34.0(17) . .
F10 B3 F12 F11B 150.5(19) . .
F9 B3 F12 F11B -90.3(18) . .
F18B B5 F19 F20B -114(3) . .
F17 B5 F19 F20B 134(2) . .
F18 B5 F19 F20B -106(2) . .
F20 B5 F19 F20B 13.9(18) . .
F18B B5 F20B F19 121(3) . .
F17 B5 F20B F19 -99(2) . .
F18 B5 F20B F19 109.4(14) . .
F20 B5 F20B F19 -157(3) . .
C10Z C1Z C2Z C3Z -62.6 . .
C6Z C1Z C2Z C3Z 61.3 . .
C1Z C2Z C3Z C9Z 62.4 . .
C1Z C2Z C3Z C4Z -56.7 . .
C9Z C3Z C4Z C5Z -57.4 . .
C2Z C3Z C4Z C5Z 60.8 . .
C3Z C4Z C5Z C6Z -59.9 . .
C3Z C4Z C5Z C7Z 56.4 . .
C4Z C5Z C6Z C1Z 65.6 . .
C7Z C5Z C6Z C1Z -48.9 . .
C10Z C1Z C6Z C5Z 54.4 . .
C2Z C1Z C6Z C5Z -68.3 . .
C4Z C5Z C7Z C8Z -58.3 . .
C6Z C5Z C7Z C8Z 52.7 . .
C5Z C7Z C8Z C10Z -57.5 . .
C5Z C7Z C8Z C11Z -179.8 . .
C5Z C7Z C8Z C9Z 58.2 . .
C2Z C3Z C9Z C8Z -65.6 . .
C4Z C3Z C9Z C8Z 53.5 . .
C7Z C8Z C9Z C3Z -56.6 . .
C10Z C8Z C9Z C3Z 62.1 . .
C11Z C8Z C9Z C3Z 177.8 . .
C6Z C1Z C10Z C8Z -57.9 . .
C2Z C1Z C10Z C8Z 61.9 . .
C7Z C8Z C10Z C1Z 59.4 . .
C11Z C8Z C10Z C1Z -174.9 . .
C9Z C8Z C10Z C1Z -59.3 . .
C7Z C8Z C11Z O12Z 6.7 . .
C10Z C8Z C11Z O12Z -116.5 . .
C9Z C8Z C11Z O12Z 129.8 . .
C7Z C8Z C11Z O13Z -178.1 . .
C10Z C8Z C11Z O13Z 58.7 . .
C9Z C8Z C11Z O13Z -54.9 . .
